data_1557739
loop_
_publ_author_name
'Pow, Robert W.'
'Xuan, Weimin'
'Long, De-Liang'
'Bell, Nicola L.'
'Cronin, Leroy'

_publ_section_title
;
 Embedding alkenes within an icosahedral inorganic fullerene
 {(NH4)42[Mo132O372(L)30(H2O)72]} for trapping volatile organics
;
_journal_issue 9
_journal_name_full 'Chemical Science'
_journal_page_first 2388
_journal_page_last 2393
_journal_paper_doi 10.1039/C9SC06217C
_journal_volume 11
_journal_year 2020
_chemical_formula_sum 'C120 H926 Mo132 N48 O736 S3'
_chemical_formula_weight 27583.29
_space_group_crystal_system trigonal
_space_group_IT_number 148
_space_group_name_Hall '-R 3'
_space_group_name_H-M_alt 'R -3 :H'
_atom_sites_solution_hydrogens geom
_atom_sites_solution_primary direct
_atom_sites_solution_secondary difmap
_audit_creation_method SHELXL-2018/3
_audit_update_record
;
2019-11-01 deposited with the CCDC.	2020-02-03 downloaded from the CCDC.
;
_cell_angle_alpha 90
_cell_angle_beta 90
_cell_angle_gamma 120
_cell_formula_units_Z 3
_cell_length_a 32.4465(2)
_cell_length_b 32.4465(2)
_cell_length_c 72.8870(5)
_cell_measurement_reflns_used 104731
_cell_measurement_temperature 150(2)
_cell_measurement_theta_max 25.4980
_cell_measurement_theta_min 1.4510
_cell_volume 66453.3(7)
_computing_cell_refinement 'CrysAlisPro 1.171.39.37b (Rigaku OD, 2017)'
_computing_data_collection DIALS
_computing_data_reduction 'CrysAlisPro 1.171.39.37b (Rigaku OD, 2017)'
_computing_molecular_graphics Diamond3
_computing_publication_material WinGX
_computing_structure_refinement 'SHELXL-2018/3 (Sheldrick, 2018)'
_computing_structure_solution 'SHELXT-2018/3 (Sheldrick, 2018)'
_diffrn_ambient_temperature 150(2)
_diffrn_measured_fraction_theta_full 0.999
_diffrn_measured_fraction_theta_max 0.997
_diffrn_measurement_device_type 'Fluid Film Devices'
_diffrn_measurement_method 'shutterless scans'
_diffrn_radiation_type Synchrotron
_diffrn_radiation_wavelength 0.6889
_diffrn_reflns_av_R_equivalents 0.0823
_diffrn_reflns_av_unetI/netI 0.0345
_diffrn_reflns_Laue_measured_fraction_full 0.999
_diffrn_reflns_Laue_measured_fraction_max 0.997
_diffrn_reflns_limit_h_max 40
_diffrn_reflns_limit_h_min -40
_diffrn_reflns_limit_k_max 40
_diffrn_reflns_limit_k_min -40
_diffrn_reflns_limit_l_max 91
_diffrn_reflns_limit_l_min -91
_diffrn_reflns_number 301757
_diffrn_reflns_point_group_measured_fraction_full 0.999
_diffrn_reflns_point_group_measured_fraction_max 0.997
_diffrn_reflns_theta_full 24.415
_diffrn_reflns_theta_max 25.537
_diffrn_reflns_theta_min 1.463
_diffrn_source 'Diamond Light Source Beamline I19-1'
_exptl_absorpt_coefficient_mu 1.916
_exptl_absorpt_correction_T_max 1.000
_exptl_absorpt_correction_T_min 0.599
_exptl_absorpt_correction_type multi-scan
_exptl_absorpt_process_details
;
CrysAlisPro 1.171.39.37b (Rigaku Oxford Diffraction, 2017)
Empirical absorption correction using spherical harmonics,
 implemented in SCALE3 ABSPACK scaling algorithm.
;
_exptl_crystal_colour blue
_exptl_crystal_density_diffrn 2.068
_exptl_crystal_density_method none
_exptl_crystal_description block
_exptl_crystal_F_000 40386
_exptl_crystal_size_max 0.100
_exptl_crystal_size_mid 0.100
_exptl_crystal_size_min 0.030
_refine_diff_density_max 1.79
_refine_diff_density_min -1.16
_refine_diff_density_rms 0.21
_refine_ls_extinction_coef 0.000024(3)
_refine_ls_extinction_expression Fc^*^=kFc[1+0.001xFc^2^\l^3^/sin(2\q)]^-1/4^
_refine_ls_extinction_method 'SHELXL-2018/3 (Sheldrick 2018)'
_refine_ls_goodness_of_fit_ref 1.066
_refine_ls_hydrogen_treatment constr
_refine_ls_matrix_type full
_refine_ls_number_parameters 1465
_refine_ls_number_reflns 30227
_refine_ls_number_restraints 40
_refine_ls_restrained_S_all 1.066
_refine_ls_R_factor_all 0.0661
_refine_ls_R_factor_gt 0.0598
_refine_ls_shift/su_max 0.003
_refine_ls_shift/su_mean 0.000
_refine_ls_structure_factor_coef Fsqd
_refine_ls_weighting_details 'w=1/[\s^2^(Fo^2^)+(0.1467P)^2^+134.1817P] where P=(Fo^2^+2Fc^2^)/3'
_refine_ls_weighting_scheme calc
_refine_ls_wR_factor_gt 0.1943
_refine_ls_wR_factor_ref 0.2012
_reflns_Friedel_coverage 0.000
_reflns_number_gt 25319
_reflns_number_total 30227
_reflns_threshold_expression 'I > 2\s(I)'
_cod_data_source_file c9sc06217c2.cif
_cod_data_source_block rp_5_4cii_2
_cod_depositor_comments
;
The following automatic conversions were performed:

data item '_atom_sites_solution_primary' value 'direct method' was
changed to 'direct'.

data item '_atom_sites_solution_secondary' value 'diffmap' was
changed to 'difmap'.

Automatic conversion script
Id: cif_fix_values 7556 2019-12-06 15:28:31Z antanas 

 Adding full bibliography for 1557737--1557739.cif.
;
_cod_original_cell_volume 66453.3(9)
_cod_database_code 1557739
_shelx_shelxl_version_number 2018/3
_shelx_space_group_comment
;
The symmetry employed for this shelxl refinement is uniquely defined
by the following loop, which should always be used as a source of
symmetry information in preference to the above space-group names.
They are only intended as comments.
;
_shelx_estimated_absorpt_t_min 0.831
_shelx_estimated_absorpt_t_max 0.945

loop_
_space_group_symop_operation_xyz
'x, y, z'
'-y, x-y, z'
'-x+y, -x, z'
'x+2/3, y+1/3, z+1/3'
'-y+2/3, x-y+1/3, z+1/3'
'-x+y+2/3, -x+1/3, z+1/3'
'x+1/3, y+2/3, z+2/3'
'-y+1/3, x-y+2/3, z+2/3'
'-x+y+1/3, -x+2/3, z+2/3'
'-x, -y, -z'
'y, -x+y, -z'
'x-y, x, -z'
'-x+2/3, -y+1/3, -z+1/3'
'y+2/3, -x+y+1/3, -z+1/3'
'x-y+2/3, x+1/3, -z+1/3'
'-x+1/3, -y+2/3, -z+2/3'
'y+1/3, -x+y+2/3, -z+2/3'
'x-y+1/3, x+2/3, -z+2/3'

loop_
_atom_site_label
_atom_site_type_symbol
_atom_site_fract_x
_atom_site_fract_y
_atom_site_fract_z
_atom_site_U_iso_or_equiv
_atom_site_adp_type
_atom_site_occupancy
_atom_site_site_symmetry_order
_atom_site_calc_flag
_atom_site_refinement_flags_posn
_atom_site_refinement_flags_adp
_atom_site_refinement_flags_occupancy
_atom_site_disorder_assembly
_atom_site_disorder_group
Mo1 Mo 0.56262(2) 0.63953(2) 0.00588(2) 0.04388(13) Uani 1 1 d . . . . .
Mo2 Mo 0.54123(2) 0.70067(2) -0.00650(2) 0.04545(13) Uani 1 1 d . . . . .
Mo3 Mo 0.54166(3) 0.81386(4) 0.00370(2) 0.0445(2) Uani 0.85 1 d . . P A 1
Mo4 Mo 0.57574(3) 0.94587(4) 0.00392(2) 0.0439(2) Uani 0.85 1 d . . P A 1
Mo5 Mo 0.60908(3) 0.99391(3) -0.04587(2) 0.0428(2) Uani 0.85 1 d . . P A 1
Mo6 Mo 0.59823(4) 0.89192(4) -0.07654(2) 0.0467(2) Uani 0.85 1 d . . P A 1
Mo7 Mo 0.55476(3) 0.78011(3) -0.04589(2) 0.04751(17) Uani 0.85 1 d . . P A 1
Mo8 Mo 0.57086(2) 0.88372(2) -0.03256(2) 0.04380(13) Uani 1 1 d . . . . .
Mo9 Mo 0.66240(2) 1.01796(2) -0.09291(2) 0.04680(13) Uani 1 1 d . . . . .
Mo10 Mo 0.73086(2) 1.07766(2) -0.11350(2) 0.04644(13) Uani 1 1 d . . . . .
Mo11 Mo 0.82838(2) 0.91231(2) -0.16674(2) 0.04755(13) Uani 1 1 d . . . . .
Mo12 Mo 0.85088(2) 1.00054(2) -0.16676(2) 0.04747(13) Uani 1 1 d . . . . .
Mo13 Mo 0.82833(3) 1.09182(3) -0.14483(2) 0.04830(18) Uani 0.85 1 d . . P B 1
Mo14 Mo 0.84206(3) 1.19688(3) -0.11530(2) 0.04483(18) Uani 0.85 1 d . . P B 1
Mo15 Mo 0.97513(5) 1.29420(4) -0.11505(2) 0.0431(2) Uani 0.87 1 d . . P B 1
Mo16 Mo 1.10808(2) 1.35345(2) -0.11347(2) 0.04770(13) Uani 1 1 d . . . . .
Mo17 Mo 1.04302(2) 1.24967(2) -0.14514(2) 0.04832(14) Uani 1 1 d . . . . .
Mo18 Mo 0.95302(3) 1.12553(3) -0.16371(2) 0.0464(2) Uani 0.87 1 d . . P B 1
Mo19 Mo 0.92735(2) 1.19387(2) -0.13850(2) 0.04445(13) Uani 1 1 d . . . . .
Mo20 Mo 0.88974(2) 1.29564(2) -0.08083(2) 0.04617(13) Uani 1 1 d . . . . .
Mo21 Mo 0.88109(2) 1.31734(2) -0.04769(2) 0.04690(13) Uani 1 1 d . . . . .
Mo22 Mo 1.18267(2) 1.39799(2) -0.09319(2) 0.04897(14) Uani 1 1 d . . . . .
M3' Mo 0.5625(2) 0.8206(2) 0.00408(9) 0.0502(13) Uani 0.15 1 d . . P A 2
M4' Mo 0.5953(2) 0.9504(2) 0.00384(8) 0.0435(12) Uani 0.15 1 d . . P A 2
M5' Mo 0.6297(2) 0.9976(2) -0.04357(8) 0.0544(12) Uani 0.15 1 d . . P A 2
M6' Mo 0.6164(2) 0.8956(2) -0.07357(8) 0.0473(12) Uani 0.15 1 d . . P A 2
M7' Mo 0.58000(17) 0.79000(14) -0.04405(5) 0.0408(8) Uani 0.15 1 d . . P A 2
M13' Mo 0.83603(13) 1.08488(13) -0.13764(5) 0.0361(8) Uani 0.15 1 d . . P B 2
M14' Mo 0.84714(18) 1.18603(18) -0.10858(7) 0.0526(10) Uani 0.15 1 d . . P B 2
M15' Mo 0.9771(3) 1.2830(3) -0.10980(12) 0.0615(19) Uani 0.13 1 d . . P B 2
M18' Mo 0.9552(2) 1.1177(2) -0.15632(10) 0.0528(14) Uani 0.13 1 d . . P B 2
O1 O 0.50780(15) 0.59080(15) 0.00703(6) 0.0515(10) Uani 1 1 d . . . . .
O2 O 0.48224(16) 0.66695(16) -0.00808(7) 0.0573(11) Uani 1 1 d . . . . .
O3 O 0.48360(16) 0.79512(17) 0.00026(6) 0.0585(11) Uani 1 1 d . . . . .
O4 O 0.51838(16) 0.93156(17) 0.00051(6) 0.0566(11) Uani 1 1 d . . . . .
O5 O 0.55347(16) 0.98148(16) -0.05021(6) 0.0537(10) Uani 1 1 d . . . . .
O6 O 0.54136(17) 0.87583(18) -0.08243(6) 0.0602(11) Uani 1 1 d . . . . .
O7 O 0.49734(18) 0.76105(17) -0.05079(7) 0.0622(12) Uani 1 1 d . . . . .
O8 O 0.51436(16) 0.86792(15) -0.03698(6) 0.0506(10) Uani 1 1 d . . . . .
O9 O 0.61543(16) 1.01524(17) -0.10377(6) 0.0570(11) Uani 1 1 d . . . . .
O10 O 0.70040(17) 1.08961(17) -0.12924(6) 0.0588(11) Uani 1 1 d . . . . .
O11 O 0.80583(18) 0.89591(18) -0.18803(6) 0.0610(11) Uani 1 1 d . . . . .
O12 O 0.83391(17) 1.00609(17) -0.18787(6) 0.0570(11) Uani 1 1 d . . . . .
O13 O 0.81539(18) 1.11344(18) -0.16376(6) 0.0606(11) Uani 1 1 d . . . . .
O14 O 0.83047(18) 1.22297(18) -0.13309(6) 0.0598(11) Uani 1 1 d . . . . .
O15 O 0.96811(17) 1.32307(16) -0.13285(6) 0.0562(11) Uani 1 1 d . . . . .
O16 O 1.11791(17) 1.39594(16) -0.12891(6) 0.0562(11) Uani 1 1 d . . . . .
O17 O 1.03604(17) 1.27614(18) -0.16409(7) 0.0619(12) Uani 1 1 d . . . . .
O18 O 0.94513(18) 1.14919(19) -0.18299(6) 0.0619(12) Uani 1 1 d . . . . .
O19 O 0.91835(16) 1.21894(16) -0.15694(6) 0.0535(10) Uani 1 1 d . . . . .
O20 O 0.87629(17) 1.33206(17) -0.09251(6) 0.0549(10) Uani 1 1 d . . . . .
O21 O 0.86566(17) 1.35884(17) -0.05185(6) 0.0564(10) Uani 1 1 d . . . . .
O22 O 1.21060(16) 1.45096(17) -0.10360(6) 0.0586(11) Uani 1 1 d . . . . .
O23 O 0.55569(16) 0.68885(15) 0.01810(6) 0.0532(10) Uani 1 1 d . . . . .
O24 O 0.56443(18) 0.66313(16) -0.01892(6) 0.0569(11) Uani 1 1 d . . . . .
O25 O 0.64114(17) 0.70119(18) 0.00512(10) 0.0781(17) Uani 1 1 d . . . . .
O26 O 0.62239(17) 0.75424(17) -0.00563(10) 0.0786(17) Uani 1 1 d . . . . .
O27 O 0.54247(17) 0.75895(15) 0.00430(6) 0.0523(10) Uani 1 1 d . . . . .
O28 O 0.62540(17) 0.84483(18) 0.00552(7) 0.0606(11) Uani 1 1 d . . . . .
O29 O 0.55072(18) 0.83379(16) 0.02695(6) 0.0556(10) Uani 1 1 d . . . . .
O30 O 0.56051(15) 0.82055(15) -0.02377(5) 0.0477(9) Uani 1 1 d . . . . .
O31 O 0.55174(18) 0.73515(17) -0.03090(6) 0.0583(11) Uani 1 1 d . . . . .
O32 O 0.57688(18) 0.76981(17) -0.06720(6) 0.0571(11) Uani 1 1 d . . . . .
O33 O 0.58080(16) 0.84937(15) -0.05359(6) 0.0501(9) Uani 1 1 d . . . . .
O34 O 0.56773(15) 0.88262(14) -0.00506(6) 0.0484(9) Uani 1 1 d . . . . .
O35 O 0.57562(17) 0.92843(15) 0.02696(6) 0.0537(10) Uani 1 1 d . . . . .
O36 O 0.65518(16) 0.96075(17) 0.00529(6) 0.0561(10) Uani 1 1 d . . . . .
O37 O 0.60588(16) 1.00958(15) 0.00470(6) 0.0518(10) Uani 1 1 d . . . . .
O38 O 0.59326(15) 0.94956(14) -0.02349(6) 0.0469(9) Uani 1 1 d . . . . .
O39 O 0.63045(16) 1.04325(15) -0.03040(6) 0.0518(10) Uani 1 1 d . . . . .
O40 O 0.68545(15) 1.00262(16) -0.03813(6) 0.0530(10) Uani 1 1 d . . . . .
O41 O 0.60148(15) 0.92942(15) -0.05349(6) 0.0474(9) Uani 1 1 d . . . . .
O42 O 0.65015(16) 0.90608(16) -0.02629(6) 0.0531(10) Uani 1 1 d . . . . .
O43 O 0.67539(17) 0.91259(18) -0.06497(7) 0.0604(11) Uani 1 1 d . . . . .
O44 O 0.60781(18) 0.84940(16) -0.08867(7) 0.0600(11) Uani 1 1 d . . . . .
O45 O 0.63261(17) 0.94613(15) -0.08835(6) 0.0552(11) Uani 1 1 d . . . . .
O46 O 0.64023(16) 1.01968(15) -0.06677(6) 0.0522(10) Uani 1 1 d . . . . .
O47 O 0.70589(16) 1.08569(16) -0.09029(6) 0.0534(10) Uani 1 1 d . . . . .
O48 O 0.69719(17) 1.00840(16) -0.11247(7) 0.0569(11) Uani 1 1 d . . . . .
O49 O 0.72138(17) 1.0171(2) -0.07514(7) 0.0747(16) Uani 1 1 d . . . . .
O50 O 0.78069(17) 1.0680(2) -0.09321(8) 0.0743(16) Uani 1 1 d . . . . .
O51 O 0.78487(15) 1.14609(16) -0.11024(6) 0.0525(10) Uani 1 1 d . . . . .
O52 O 0.77628(17) 1.07100(17) -0.13131(7) 0.0582(11) Uani 1 1 d . . . . .
O53 O 0.79601(16) 0.94431(16) -0.15673(6) 0.0533(10) Uani 1 1 d . . . . .
O54 O 0.88875(16) 0.97004(17) -0.17056(6) 0.0549(10) Uani 1 1 d . . . . .
O55 O 0.8574(2) 0.92529(19) -0.13692(7) 0.0778(16) Uani 1 1 d . . . . .
O56 O 0.8772(2) 1.00202(19) -0.13697(7) 0.0747(15) Uani 1 1 d . . . . .
O57 O 0.82521(16) 1.03853(16) -0.15368(6) 0.0557(10) Uani 1 1 d . . . . .
O58 O 0.91421(16) 1.06301(16) -0.16688(6) 0.0544(10) Uani 1 1 d . . . . .
O59 O 0.90125(15) 1.12804(15) -0.14851(5) 0.0476(9) Uani 1 1 d . . . . .
O60 O 0.85446(17) 1.06941(17) -0.11836(6) 0.0586(11) Uani 1 1 d . . . . .
O61 O 0.85969(15) 1.15454(14) -0.13023(5) 0.0466(9) Uani 1 1 d . . . . .
O62 O 0.86558(16) 1.15962(17) -0.09201(6) 0.0538(10) Uani 1 1 d . . . . .
O63 O 0.85165(16) 1.23659(16) -0.09668(6) 0.0560(10) Uani 1 1 d . . . . .
O64 O 0.91441(15) 1.22995(15) -0.11907(6) 0.0476(9) Uani 1 1 d . . . . .
O65 O 0.94007(15) 1.15903(15) -0.11241(5) 0.0492(9) Uani 1 1 d . . . . .
O66 O 0.98956(15) 1.24917(14) -0.13012(5) 0.0462(9) Uani 1 1 d . . . . .
O67 O 0.98114(15) 1.18620(15) -0.14822(6) 0.0499(9) Uani 1 1 d . . . . .
O68 O 0.98167(17) 1.24545(17) -0.09162(6) 0.0544(10) Uani 1 1 d . . . . .
O69 O 0.94601(15) 1.30608(15) -0.09666(6) 0.0505(9) Uani 1 1 d . . . . .
O70 O 1.03696(15) 1.32979(17) -0.10969(6) 0.0544(10) Uani 1 1 d . . . . .
O71 O 1.08529(16) 1.29910(16) -0.13185(6) 0.0558(10) Uani 1 1 d . . . . .
O72 O 1.04187(17) 1.20650(17) -0.11846(6) 0.0572(11) Uani 1 1 d . . . . .
O73 O 1.07595(16) 1.22294(17) -0.15403(6) 0.0563(10) Uani 1 1 d . . . . .
O74 O 1.01139(16) 1.13343(17) -0.16668(6) 0.0557(10) Uani 1 1 d . . . . .
O75 O 0.96192(17) 1.09773(17) -0.13430(6) 0.0583(11) Uani 1 1 d . . . . .
O76 O 0.83849(16) 1.26454(16) -0.06306(6) 0.0543(10) Uani 1 1 d . . . . .
O77 O 0.93679(15) 1.33740(16) -0.06298(6) 0.0509(10) Uani 1 1 d . . . . .
O78 O 0.9097(2) 1.2424(2) -0.06744(6) 0.0714(15) Uani 1 1 d . . . . .
O79 O 0.9020(2) 1.2614(2) -0.03895(7) 0.0756(16) Uani 1 1 d . . . . .
O80 O 1.11786(16) 1.38560(16) -0.09012(6) 0.0548(10) Uani 1 1 d . . . . .
O81 O 1.16760(17) 1.35269(17) -0.11283(7) 0.0591(11) Uani 1 1 d . . . . .
O82 O 1.0863(2) 1.28962(19) -0.09376(8) 0.0830(18) Uani 1 1 d . . . . .
O83 O 1.15168(19) 1.3278(2) -0.07646(8) 0.0820(18) Uani 1 1 d . . . . .
O84 O 0.63709(16) 0.81510(17) -0.03795(6) 0.0566(11) Uani 1 1 d . . . . .
O85 O 0.4959(4) 0.9938(4) -0.02091(16) 0.057(3) Uiso 0.4 1 d . . P . .
O86 O 0.4125(4) 0.5684(4) -0.01055(17) 0.063(3) Uiso 0.4 1 d . . P . .
O87 O 0.7062(4) 0.9202(4) -0.16307(17) 0.061(3) Uiso 0.4 1 d . . P C 1
O87' O 0.7040(8) 0.8887(8) -0.1704(3) 0.085(5) Uiso 0.3 1 d . . P D 3
O88 O 1.2218(5) 1.3677(5) -0.1415(2) 0.072(3) Uiso 0.4 1 d . . P E 1
O89 O 1.1479(5) 1.2511(5) -0.1203(2) 0.074(3) Uiso 0.4 1 d . . P F 1
O90 O 0.9240(7) 1.4611(7) -0.0424(3) 0.070(4) Uiso 0.3 1 d . . P G 1
O91 O 0.7879(5) 1.1606(5) -0.0666(2) 0.080(4) Uiso 0.4 1 d . . P H 1
O92 O 1.0531(7) 1.4334(7) -0.1374(3) 0.072(4) Uiso 0.3 1 d . . P I 1
O93 O 0.4241(6) 0.7129(6) -0.0247(2) 0.091(4) Uiso 0.4 1 d . . P J 1
O94 O 1.0116(8) 1.2371(8) -0.2055(3) 0.087(6) Uiso 0.3 1 d . . P K 1
O95 O 0.8396(7) 0.8562(7) -0.2184(3) 0.076(5) Uiso 0.3 1 d . . P L 1
O96 O 0.6207(7) 0.7292(7) 0.0497(3) 0.075(5) Uiso 0.3 1 d . . P M 1
O97 O 0.6465(6) 0.6674(6) -0.0407(2) 0.095(5) Uiso 0.4 1 d . . P N 1
O98 O 0.4496(8) 0.7900(8) -0.0759(3) 0.090(6) Uiso 0.3 1 d . . P O 1
O99 O 1.0296(8) 1.3742(8) -0.1640(3) 0.088(6) Uiso 0.3 1 d . . P P 1
O100 O 0.7382(7) 0.9563(7) -0.0954(3) 0.074(5) Uiso 0.3 1 d . . P Q 1
O101 O 1.0545(7) 1.3096(8) -0.0645(3) 0.083(5) Uiso 0.3 1 d . . P R 1
O102 O 0.5559(9) 0.6814(9) 0.0583(3) 0.098(6) Uiso 0.3 1 d . . P S 2
O103 O 1.0896(7) 1.3737(7) -0.0498(3) 0.073(5) Uiso 0.3 1 d . . P T 2
O104 O 0.4030(10) 0.6888(10) 0.0095(4) 0.092(7) Uiso 0.25 1 d . . P U 2
O105 O 1.2528(9) 1.3430(9) -0.1250(3) 0.083(6) Uiso 0.25 1 d . . P V 2
O106 O 0.6367(8) 0.7796(8) 0.0295(3) 0.084(5) Uiso 0.3 1 d . . P W 2
O107 O 0.7518(8) 1.1900(8) -0.0809(3) 0.074(6) Uiso 0.25 1 d . . P X 2
O108 O 0.7614(11) 1.1687(11) -0.1635(4) 0.099(8) Uiso 0.25 1 d . . P Y 2
O109 O 0.5604(9) 0.6692(9) -0.0591(4) 0.088(7) Uiso 0.25 1 d . . P Z 2
O110 O 0.4156(10) 0.6014(10) 0.0278(4) 0.093(7) Uiso 0.25 1 d . . P A 2
O111 O 0.4158(8) 0.9403(9) -0.0403(3) 0.077(6) Uiso 0.25 1 d . . P B 2
O112 O 1.1940(8) 1.3652(8) -0.1509(3) 0.084(5) Uiso 0.3 1 d . . P C 2
O113 O 0.8347(11) 1.3957(11) -0.0832(4) 0.084(8) Uiso 0.2 1 d . . P . .
O114 O 1.0313(9) 1.3959(9) -0.0789(3) 0.081(6) Uiso 0.25 1 d . . P D 1
O115 O 0.8645(13) 1.1211(13) -0.2019(5) 0.095(9) Uiso 0.2 1 d . . P E 1
O116 O 0.9703(8) 0.9577(8) -0.1555(3) 0.075(6) Uiso 0.25 1 d . . P F 1
O117 O 0.7191(12) 0.9568(12) -0.1411(5) 0.092(9) Uiso 0.2 1 d . . P G 2
O118 O 0.4350(10) 0.7499(10) 0.0416(4) 0.095(7) Uiso 0.25 1 d . . P H 2
O119 O 1.0037(10) 1.4222(10) -0.0709(4) 0.097(8) Uiso 0.25 1 d . . P I 2
O120 O 0.7739(11) 0.9870(11) -0.1053(4) 0.081(8) Uiso 0.2 1 d . . P J 2
O121 O 1.0215(11) 1.3321(11) -0.0658(4) 0.097(8) Uiso 0.25 1 d . . P K 2
O122 O 1.2398(11) 1.5472(11) -0.1165(4) 0.079(8) Uiso 0.2 1 d . . P . .
O123 O 0.5248(10) 0.7406(10) 0.0461(4) 0.076(7) Uiso 0.2 1 d . . P . .
O124 O 0.4633(14) 0.8896(14) -0.0707(6) 0.079(10) Uiso 0.15 1 d . . P . .
O125 O 0.9481(12) 1.4061(12) -0.1227(4) 0.085(8) Uiso 0.2 1 d . . P . .
O126 O 0.9773(16) 1.5042(17) -0.0835(6) 0.092(12) Uiso 0.15 1 d . . P . .
O127 O 0.8727(13) 1.3270(13) -0.1357(5) 0.094(9) Uiso 0.2 1 d . . P . .
O128 O 0.9634(12) 0.9501(12) -0.1831(4) 0.085(8) Uiso 0.2 1 d . . P L 1
O129 O 0.8195(12) 1.0163(12) -0.2289(5) 0.092(9) Uiso 0.2 1 d . . P M 1
C1 C 0.6528(4) 0.7399(4) -0.00479(19) 0.043(2) Uiso 0.5 1 d D . P N 1
C2 C 0.7054(5) 0.7752(5) -0.0077(2) 0.062(3) Uiso 0.5 1 d D . P N 1
H2A H 0.723953 0.763911 -0.000660 0.075 Uiso 0.5 1 calc R U P N 1
H2B H 0.712780 0.774824 -0.020817 0.075 Uiso 0.5 1 calc R U P N 1
C3 C 0.7223(14) 0.8255(8) -0.0023(6) 0.065(12) Uiso 0.25 1 d D . P N 1
H3 H 0.712184 0.833729 0.008691 0.079 Uiso 0.25 1 calc R U P N 1
C4 C 0.7524(17) 0.8578(18) -0.0139(7) 0.121(16) Uiso 0.25 1 d D . P N 1
H4A H 0.761558 0.848159 -0.024722 0.145 Uiso 0.25 1 calc R U P N 1
H4B H 0.764771 0.890713 -0.011461 0.145 Uiso 0.25 1 calc R U P N 1
C5 C 0.7659(4) 1.0492(5) -0.07714(17) 0.044(3) Uiso 0.5 1 d D . P O 1
C6 C 0.8019(5) 1.0482(5) -0.06405(18) 0.055(3) Uiso 0.5 1 d D . P O 1
H6A H 0.832406 1.061305 -0.070756 0.066 Uiso 0.5 1 calc R U P O 1
H6B H 0.806897 1.070706 -0.053966 0.066 Uiso 0.5 1 calc R U P O 1
C7 C 0.7923(12) 1.0018(9) -0.0553(4) 0.060(8) Uiso 0.25 1 d D . P O 1
H7 H 0.758800 0.982675 -0.056542 0.073 Uiso 0.25 1 calc R U P O 1
C8 C 0.803(2) 0.9727(19) -0.0471(8) 0.132(18) Uiso 0.25 1 d D . P O 1
H8A H 0.835388 0.982935 -0.044091 0.158 Uiso 0.25 1 calc R U P O 1
H8B H 0.778888 0.941359 -0.044094 0.158 Uiso 0.25 1 calc R U P O 1
C9 C 0.8656(5) 0.9635(5) -0.12798(17) 0.047(3) Uiso 0.5 1 d D . P P 1
C10 C 0.8759(6) 0.9655(5) -0.10777(18) 0.065(3) Uiso 0.5 1 d D . P P 1
H10A H 0.847886 0.962245 -0.101055 0.077 Uiso 0.5 1 calc R U P P 1
H10B H 0.879027 0.937546 -0.104618 0.077 Uiso 0.5 1 calc R U P P 1
C11 C 0.9189(10) 1.0088(9) -0.1007(4) 0.059(7) Uiso 0.25 1 d D . P P 1
H11 H 0.923528 1.038003 -0.105625 0.071 Uiso 0.25 1 calc R U P P 1
C12 C 0.951(3) 1.013(4) -0.0890(11) 0.14(3) Uiso 0.15 1 d D . P P 1
H12A H 0.949373 0.985914 -0.083417 0.171 Uiso 0.15 1 calc R U P P 1
H12B H 0.976889 1.044079 -0.085931 0.171 Uiso 0.15 1 calc R U P P 1
C13 C 0.9012(5) 1.2314(5) -0.05026(17) 0.047(3) Uiso 0.5 1 d D . P Q 1
C14 C 0.9028(6) 1.1868(5) -0.0434(2) 0.073(4) Uiso 0.5 1 d D . P Q 1
H14A H 0.937002 1.200268 -0.046268 0.088 Uiso 0.5 1 calc R U P Q 1
H14B H 0.903001 1.194531 -0.030273 0.088 Uiso 0.5 1 calc R U P Q 1
C15 C 0.894(5) 1.137(2) -0.040(2) 0.18(5) Uiso 0.15 1 d D . P Q 1
H15 H 0.919623 1.140777 -0.047384 0.218 Uiso 0.15 1 calc R U P Q 1
C16 C 0.881(7) 1.094(3) -0.035(3) 0.18(8) Uiso 0.1 1 d D . P Q 1
H16A H 0.854396 1.077359 -0.026752 0.217 Uiso 0.1 1 calc R U P Q 1
H16B H 0.896959 1.078282 -0.039332 0.217 Uiso 0.1 1 calc R U P Q 1
C17 C 1.1193(5) 1.2877(4) -0.08353(18) 0.048(3) Uiso 0.5 1 d D . P R 1
C18 C 1.1052(6) 1.2423(5) -0.0734(2) 0.068(4) Uiso 0.5 1 d D . P R 1
H18A H 1.071459 1.229917 -0.070005 0.082 Uiso 0.5 1 calc R U P R 1
H18B H 1.104960 1.220268 -0.082811 0.082 Uiso 0.5 1 calc R U P R 1
C19 C 1.1266(18) 1.233(2) -0.0570(5) 0.117(17) Uiso 0.25 1 d D . P R 1
H19 H 1.145027 1.262285 -0.050485 0.141 Uiso 0.25 1 calc R U P R 1
C20 C 1.129(2) 1.199(2) -0.0483(9) 0.14(2) Uiso 0.25 1 d D . P R 1
H20A H 1.112418 1.167351 -0.052987 0.166 Uiso 0.25 1 calc R U P R 1
H20B H 1.147115 1.205589 -0.037359 0.166 Uiso 0.25 1 calc R U P R 1
C1A C 0.6501(5) 0.7465(5) 0.0036(2) 0.055(3) Uiso 0.5 1 d D . P N 2
C2A C 0.7025(5) 0.7838(6) 0.0064(3) 0.079(4) Uiso 0.5 1 d D . P N 2
H2A1 H 0.710003 0.785499 0.019652 0.095 Uiso 0.5 1 calc R U P N 2
H2A2 H 0.707494 0.815277 0.002659 0.095 Uiso 0.5 1 calc R U P N 2
C3A C 0.737(2) 0.774(3) -0.0042(12) 0.21(4) Uiso 0.25 1 d D . P N 2
H3A H 0.720084 0.749629 -0.012998 0.252 Uiso 0.25 1 calc R U P N 2
C4A C 0.7828(19) 0.787(2) -0.0057(9) 0.133(18) Uiso 0.25 1 d D . P N 2
H4A1 H 0.805505 0.811121 0.002128 0.159 Uiso 0.25 1 calc R U P N 2
H4A2 H 0.792782 0.772170 -0.014458 0.159 Uiso 0.25 1 calc R U P N 2
C5A C 0.7633(6) 1.0326(7) -0.0822(2) 0.069(4) Uiso 0.5 1 d D . P O 2
C6A C 0.7961(7) 1.0151(7) -0.0736(3) 0.095(6) Uiso 0.5 1 d D . P O 2
H6A1 H 0.781314 0.997840 -0.062050 0.114 Uiso 0.5 1 calc R U P O 2
H6A2 H 0.797711 0.992251 -0.082123 0.114 Uiso 0.5 1 calc R U P O 2
C7A C 0.8455(8) 1.0539(11) -0.0695(5) 0.054(8) Uiso 0.25 1 d D . P O 2
H7A H 0.852075 1.073874 -0.079876 0.065 Uiso 0.25 1 calc R U P O 2
C8A C 0.8846(14) 1.0766(19) -0.0605(7) 0.074(14) Uiso 0.15 1 d D . P O 2
H8A1 H 0.888211 1.064451 -0.049094 0.089 Uiso 0.15 1 calc R U P O 2
H8A2 H 0.909815 1.105628 -0.065139 0.089 Uiso 0.15 1 calc R U P O 2
C9A C 0.8849(6) 0.9693(5) -0.13116(19) 0.056(3) Uiso 0.5 1 d D . P P 2
C10A C 0.9062(7) 0.9754(7) -0.1123(2) 0.082(5) Uiso 0.5 1 d D . P P 2
H10C H 0.905681 1.002525 -0.106274 0.098 Uiso 0.5 1 calc R U P P 2
H10D H 0.939912 0.984128 -0.113693 0.098 Uiso 0.5 1 calc R U P P 2
C11A C 0.8822(16) 0.9329(13) -0.0997(6) 0.094(15) Uiso 0.25 1 d D . P P 2
H11A H 0.849182 0.913813 -0.097240 0.113 Uiso 0.25 1 calc R U P P 2
C12A C 0.917(2) 0.928(2) -0.0929(8) 0.130(18) Uiso 0.25 1 d D . P P 2
H12C H 0.948695 0.949419 -0.096432 0.156 Uiso 0.25 1 calc R U P P 2
H12D H 0.909906 0.903063 -0.084517 0.156 Uiso 0.25 1 calc R U P P 2
C13A C 0.9226(5) 1.2469(5) -0.05043(18) 0.050(3) Uiso 0.5 1 d D . P Q 2
C14A C 0.9431(7) 1.2172(7) -0.0432(2) 0.084(5) Uiso 0.5 1 d D . P Q 2
H14C H 0.938140 1.193711 -0.052803 0.101 Uiso 0.5 1 calc R U P Q 2
H14D H 0.977858 1.238726 -0.042084 0.101 Uiso 0.5 1 calc R U P Q 2
C15A C 0.9271(8) 1.1911(7) -0.0259(2) 0.039(4) Uiso 0.25 1 d D . P Q 2
H15A H 0.893889 1.174099 -0.023539 0.047 Uiso 0.25 1 calc R U P Q 2
C16A C 0.9558(17) 1.190(2) -0.0135(6) 0.116(15) Uiso 0.25 1 d D . P Q 2
H16C H 0.989207 1.206256 -0.015476 0.140 Uiso 0.25 1 calc R U P Q 2
H16D H 0.943041 1.171869 -0.002532 0.140 Uiso 0.25 1 calc R U P Q 2
C17A C 1.1070(5) 1.2945(5) -0.07806(19) 0.053(3) Uiso 0.5 1 d D . P R 2
C18A C 1.0864(8) 1.2540(6) -0.0639(3) 0.093(5) Uiso 0.5 1 d D . P R 2
H18C H 1.112596 1.257116 -0.056006 0.111 Uiso 0.5 1 calc R U P R 2
H18D H 1.063616 1.257629 -0.056024 0.111 Uiso 0.5 1 calc R U P R 2
C19A C 1.0615(12) 1.2049(9) -0.0721(5) 0.072(9) Uiso 0.25 1 d D . P R 2
H19A H 1.067562 1.194013 -0.083321 0.087 Uiso 0.25 1 calc R U P R 2
C20A C 1.0293(16) 1.181(2) -0.0597(7) 0.119(16) Uiso 0.25 1 d D . P R 2
H20C H 1.027447 1.197040 -0.049011 0.143 Uiso 0.25 1 calc R U P R 2
H20D H 1.007783 1.148209 -0.061290 0.143 Uiso 0.25 1 calc R U P R 2
C3B C 0.7217(13) 0.8223(11) -0.0070(6) 0.063(11) Uiso 0.25 1 d D . P S 3
C4B C 0.7506(16) 0.8634(14) 0.0013(7) 0.104(13) Uiso 0.25 1 d D . P S 3
C7B C 0.7910(13) 1.0142(14) -0.0516(5) 0.066(9) Uiso 0.25 1 d D . P T 3
C8B C 0.803(2) 1.000(2) -0.0374(6) 0.119(16) Uiso 0.25 1 d D . P T 3
C11B C 0.9002(12) 1.0037(10) -0.0987(4) 0.055(6) Uiso 0.25 1 d D . P U 3
C12B C 0.918(2) 1.0339(19) -0.0854(7) 0.137(19) Uiso 0.25 1 d D . P U 3
C15B C 0.879(4) 1.160(5) -0.0266(17) 0.25(6) Uiso 0.2 1 d D . P V 3
C16B C 0.9088(19) 1.1583(19) -0.0152(8) 0.111(14) Uiso 0.25 1 d D . P V 3
C19B C 1.0510(14) 1.2120(12) -0.0675(6) 0.078(10) Uiso 0.25 1 d D . P W 3
C20B C 1.0385(18) 1.1684(14) -0.0712(7) 0.108(14) Uiso 0.25 1 d D . P W 3
C3C C 0.7378(8) 0.7773(9) 0.0054(4) 0.048(5) Uiso 0.25 1 d D . P X 4
C4C C 0.7795(12) 0.7839(19) 0.0091(8) 0.113(14) Uiso 0.25 1 d D . P X 4
C7C C 0.8427(19) 1.041(2) -0.0721(8) 0.063(16) Uiso 0.15 1 d D . P Y 4
C8C C 0.875(2) 1.034(2) -0.0646(9) 0.14(2) Uiso 0.25 1 d D . P Y 4
C11C C 0.8997(14) 0.9435(12) -0.1007(4) 0.059(7) Uiso 0.25 1 d D . P Z 4
C12C C 0.885(5) 0.957(5) -0.0863(13) 0.12(4) Uiso 0.1 1 d D . P Z 4
C15C C 0.9316(9) 1.1743(9) -0.0519(4) 0.053(6) Uiso 0.25 1 d D . P A 4
C16C C 0.945(3) 1.143(2) -0.0533(11) 0.10(2) Uiso 0.15 1 d D . P A 4
C19C C 1.1147(8) 1.2435(8) -0.0547(3) 0.039(4) Uiso 0.25 1 d D . P B 4
C20C C 1.113(2) 1.2151(19) -0.0420(7) 0.130(18) Uiso 0.25 1 d D . P B 4
C12D C 0.887(2) 0.919(2) -0.0865(9) 0.081(16) Uiso 0.15 1 d . . P C 5

loop_
_atom_site_aniso_label
_atom_site_aniso_U_11
_atom_site_aniso_U_22
_atom_site_aniso_U_33
_atom_site_aniso_U_23
_atom_site_aniso_U_13
_atom_site_aniso_U_12
Mo1 0.0430(3) 0.0417(3) 0.0470(3) 0.0002(2) -0.0014(2) 0.0212(2)
Mo2 0.0459(3) 0.0427(3) 0.0486(3) -0.0007(2) -0.0031(2) 0.0227(2)
Mo3 0.0494(5) 0.0436(4) 0.0425(4) -0.0008(3) 0.0001(4) 0.0248(5)
Mo4 0.0479(5) 0.0430(4) 0.0401(4) -0.0007(3) 0.0012(4) 0.0221(5)
Mo5 0.0434(4) 0.0440(4) 0.0420(4) -0.0001(3) 0.0017(3) 0.0227(4)
Mo6 0.0529(6) 0.0479(4) 0.0418(5) -0.0002(3) 0.0023(4) 0.0272(5)
Mo7 0.0563(4) 0.0464(4) 0.0429(4) -0.0021(3) -0.0008(4) 0.0280(4)
Mo8 0.0472(3) 0.0436(3) 0.0419(3) -0.00086(19) 0.0009(2) 0.0236(2)
Mo9 0.0478(3) 0.0503(3) 0.0422(3) 0.0026(2) 0.0016(2) 0.0245(2)
Mo10 0.0474(3) 0.0508(3) 0.0397(3) 0.0020(2) -0.0002(2) 0.0236(2)
Mo11 0.0552(3) 0.0540(3) 0.0360(3) -0.0014(2) -0.0048(2) 0.0292(2)
Mo12 0.0519(3) 0.0520(3) 0.0383(3) -0.0008(2) -0.0038(2) 0.0258(2)
Mo13 0.0494(4) 0.0524(4) 0.0401(4) -0.0014(3) 0.0007(3) 0.0232(3)
Mo14 0.0474(4) 0.0482(4) 0.0375(4) 0.0017(3) -0.0024(3) 0.0229(3)
Mo15 0.0460(4) 0.0454(5) 0.0363(4) 0.0052(3) -0.0017(3) 0.0215(3)
Mo16 0.0476(3) 0.0493(3) 0.0434(3) 0.0046(2) -0.0036(2) 0.0221(2)
Mo17 0.0490(3) 0.0501(3) 0.0425(3) 0.0035(2) 0.0026(2) 0.0222(2)
Mo18 0.0487(4) 0.0537(4) 0.0354(4) 0.0025(3) 0.0005(4) 0.0245(3)
Mo19 0.0485(3) 0.0492(3) 0.0334(2) 0.00453(19) -0.00016(19) 0.0227(2)
Mo20 0.0509(3) 0.0485(3) 0.0387(3) 0.0021(2) -0.0017(2) 0.0245(2)
Mo21 0.0488(3) 0.0502(3) 0.0401(3) 0.0013(2) 0.0000(2) 0.0236(2)
Mo22 0.0467(3) 0.0549(3) 0.0434(3) 0.0026(2) -0.0033(2) 0.0241(2)
M3' 0.072(4) 0.046(3) 0.041(2) 0.0032(18) 0.005(3) 0.036(3)
M4' 0.057(3) 0.043(2) 0.0352(19) 0.0015(15) -0.001(3) 0.028(3)
M5' 0.076(4) 0.043(2) 0.042(2) 0.0016(16) 0.011(3) 0.028(3)
M6' 0.058(4) 0.052(2) 0.035(2) 0.0007(17) 0.004(2) 0.030(3)
M7' 0.044(2) 0.0430(19) 0.0397(18) 0.0015(14) 0.0004(17) 0.0252(18)
M13' 0.0408(18) 0.0447(18) 0.0225(17) 0.0057(14) -0.0039(14) 0.0210(14)
M14' 0.050(2) 0.053(3) 0.049(3) -0.002(2) 0.003(2) 0.0211(19)
M15' 0.054(3) 0.066(5) 0.065(5) -0.022(4) -0.005(4) 0.031(3)
M18' 0.051(3) 0.055(3) 0.056(4) -0.009(3) -0.009(3) 0.029(2)
O1 0.049(2) 0.044(2) 0.060(3) -0.0015(19) -0.0054(19) 0.0222(19)
O2 0.054(2) 0.055(2) 0.065(3) -0.002(2) -0.005(2) 0.029(2)
O3 0.053(3) 0.061(3) 0.060(3) 0.005(2) 0.003(2) 0.027(2)
O4 0.052(2) 0.061(3) 0.054(3) -0.002(2) 0.008(2) 0.026(2)
O5 0.052(2) 0.053(2) 0.060(3) -0.003(2) -0.001(2) 0.029(2)
O6 0.060(3) 0.068(3) 0.053(3) -0.004(2) -0.007(2) 0.032(2)
O7 0.061(3) 0.058(3) 0.067(3) -0.010(2) -0.006(2) 0.030(2)
O8 0.055(2) 0.049(2) 0.048(2) 0.0029(18) 0.0031(18) 0.027(2)
O9 0.051(2) 0.061(3) 0.057(3) 0.000(2) -0.006(2) 0.026(2)
O10 0.059(3) 0.065(3) 0.046(2) 0.007(2) -0.002(2) 0.027(2)
O11 0.069(3) 0.070(3) 0.048(2) -0.009(2) -0.010(2) 0.038(3)
O12 0.059(3) 0.063(3) 0.048(2) 0.003(2) -0.007(2) 0.030(2)
O13 0.064(3) 0.068(3) 0.049(2) 0.000(2) -0.009(2) 0.033(2)
O14 0.070(3) 0.068(3) 0.049(2) 0.002(2) -0.007(2) 0.040(3)
O15 0.066(3) 0.056(2) 0.047(2) 0.0088(19) -0.005(2) 0.031(2)
O16 0.066(3) 0.057(3) 0.042(2) 0.0069(19) 0.001(2) 0.028(2)
O17 0.060(3) 0.068(3) 0.054(3) 0.022(2) 0.014(2) 0.029(2)
O18 0.072(3) 0.080(3) 0.036(2) 0.005(2) -0.001(2) 0.040(3)
O19 0.058(2) 0.062(3) 0.038(2) 0.0044(18) -0.0028(18) 0.028(2)
O20 0.062(3) 0.061(3) 0.047(2) 0.0021(19) -0.003(2) 0.035(2)
O21 0.061(3) 0.058(3) 0.051(2) -0.002(2) 0.003(2) 0.030(2)
O22 0.055(3) 0.059(3) 0.053(3) 0.000(2) 0.000(2) 0.022(2)
O23 0.060(3) 0.046(2) 0.053(2) -0.0073(19) -0.007(2) 0.027(2)
O24 0.071(3) 0.056(3) 0.053(2) 0.007(2) 0.007(2) 0.038(2)
O25 0.041(2) 0.051(3) 0.132(5) 0.021(3) -0.004(3) 0.015(2)
O26 0.045(2) 0.045(2) 0.139(5) 0.026(3) -0.001(3) 0.017(2)
O27 0.067(3) 0.049(2) 0.049(2) -0.0016(18) -0.007(2) 0.034(2)
O28 0.053(3) 0.065(3) 0.060(3) -0.001(2) -0.001(2) 0.028(2)
O29 0.074(3) 0.053(2) 0.044(2) 0.0019(19) 0.005(2) 0.036(2)
O30 0.056(2) 0.049(2) 0.039(2) 0.0019(17) 0.0037(17) 0.0268(19)
O31 0.080(3) 0.056(3) 0.049(2) 0.002(2) 0.006(2) 0.041(2)
O32 0.077(3) 0.058(3) 0.046(2) -0.0029(19) 0.000(2) 0.041(2)
O33 0.061(3) 0.048(2) 0.046(2) 0.0029(18) 0.0012(19) 0.031(2)
O34 0.059(2) 0.044(2) 0.042(2) -0.0009(17) 0.0023(18) 0.0254(19)
O35 0.070(3) 0.047(2) 0.042(2) -0.0035(18) -0.0039(19) 0.027(2)
O36 0.052(2) 0.062(3) 0.059(3) -0.002(2) -0.005(2) 0.032(2)
O37 0.062(3) 0.049(2) 0.046(2) -0.0039(18) -0.0028(19) 0.028(2)
O38 0.054(2) 0.043(2) 0.043(2) 0.0020(17) 0.0019(17) 0.0235(18)
O39 0.056(2) 0.046(2) 0.049(2) -0.0009(18) 0.0069(19) 0.0222(19)
O40 0.049(2) 0.054(2) 0.053(2) -0.0002(19) -0.0040(19) 0.023(2)
O41 0.053(2) 0.048(2) 0.044(2) -0.0022(17) 0.0009(18) 0.0276(19)
O42 0.054(2) 0.056(2) 0.053(2) 0.0009(19) 0.0033(19) 0.030(2)
O43 0.054(3) 0.066(3) 0.062(3) 0.001(2) 0.000(2) 0.030(2)
O44 0.072(3) 0.052(2) 0.058(3) 0.000(2) 0.014(2) 0.033(2)
O45 0.067(3) 0.049(2) 0.051(2) 0.0033(19) 0.014(2) 0.030(2)
O46 0.053(2) 0.051(2) 0.049(2) 0.0018(19) 0.0072(19) 0.024(2)
O47 0.055(2) 0.056(2) 0.042(2) -0.0030(18) 0.0001(18) 0.023(2)
O48 0.063(3) 0.051(2) 0.061(3) 0.004(2) 0.015(2) 0.031(2)
O49 0.049(3) 0.107(4) 0.068(3) 0.043(3) 0.011(2) 0.039(3)
O50 0.051(3) 0.096(4) 0.072(3) 0.042(3) 0.007(2) 0.033(3)
O51 0.051(2) 0.055(2) 0.048(2) -0.0040(19) -0.0005(18) 0.023(2)
O52 0.055(3) 0.056(3) 0.058(3) 0.001(2) 0.008(2) 0.024(2)
O53 0.060(3) 0.058(3) 0.043(2) 0.0012(18) 0.0045(19) 0.030(2)
O54 0.054(2) 0.062(3) 0.052(2) -0.003(2) -0.0059(19) 0.032(2)
O55 0.127(5) 0.068(3) 0.045(3) -0.010(2) -0.031(3) 0.054(3)
O56 0.114(4) 0.065(3) 0.051(3) -0.011(2) -0.027(3) 0.049(3)
O57 0.056(2) 0.059(3) 0.048(2) 0.000(2) 0.0051(19) 0.026(2)
O58 0.049(2) 0.058(3) 0.054(2) -0.005(2) -0.0022(19) 0.025(2)
O59 0.048(2) 0.050(2) 0.040(2) 0.0015(17) -0.0004(17) 0.0212(19)
O60 0.063(3) 0.064(3) 0.044(2) 0.011(2) 0.000(2) 0.028(2)
O61 0.054(2) 0.049(2) 0.0354(19) -0.0021(16) -0.0019(17) 0.0241(19)
O62 0.058(3) 0.065(3) 0.038(2) 0.0058(19) -0.0040(18) 0.031(2)
O63 0.058(3) 0.053(2) 0.051(2) -0.0037(19) 0.003(2) 0.023(2)
O64 0.051(2) 0.052(2) 0.041(2) 0.0065(17) 0.0014(17) 0.0259(19)
O65 0.056(2) 0.052(2) 0.037(2) 0.0074(17) 0.0001(17) 0.0244(19)
O66 0.052(2) 0.047(2) 0.0339(19) 0.0018(16) -0.0015(16) 0.0202(18)
O67 0.057(2) 0.051(2) 0.039(2) 0.0042(17) 0.0012(18) 0.025(2)
O68 0.063(3) 0.063(3) 0.043(2) 0.0041(19) -0.0018(19) 0.035(2)
O69 0.049(2) 0.054(2) 0.046(2) -0.0022(18) -0.0017(18) 0.0241(19)
O70 0.048(2) 0.063(3) 0.047(2) -0.004(2) -0.0025(18) 0.023(2)
O71 0.054(2) 0.055(2) 0.060(3) -0.003(2) -0.005(2) 0.028(2)
O72 0.066(3) 0.063(3) 0.046(2) 0.008(2) 0.001(2) 0.034(2)
O73 0.055(3) 0.065(3) 0.048(2) -0.004(2) -0.0016(19) 0.029(2)
O74 0.051(2) 0.058(3) 0.057(3) 0.001(2) 0.004(2) 0.027(2)
O75 0.067(3) 0.062(3) 0.044(2) 0.005(2) -0.005(2) 0.031(2)
O76 0.056(2) 0.052(2) 0.045(2) 0.0041(18) 0.0036(19) 0.020(2)
O77 0.053(2) 0.059(2) 0.043(2) -0.0023(19) -0.0013(18) 0.030(2)
O78 0.123(5) 0.082(3) 0.041(2) 0.009(2) 0.003(3) 0.075(4)
O79 0.128(5) 0.087(4) 0.044(3) 0.003(2) -0.004(3) 0.078(4)
O80 0.052(2) 0.060(3) 0.043(2) 0.0065(19) 0.0015(18) 0.021(2)
O81 0.056(3) 0.057(3) 0.065(3) -0.005(2) -0.010(2) 0.029(2)
O82 0.069(3) 0.061(3) 0.082(4) 0.031(3) -0.024(3) 0.004(2)
O83 0.064(3) 0.068(3) 0.087(4) 0.030(3) -0.024(3) 0.013(3)
O84 0.055(3) 0.064(3) 0.055(3) -0.006(2) -0.004(2) 0.033(2)

loop_
_atom_type_symbol
_atom_type_description
_atom_type_scat_dispersion_real
_atom_type_scat_dispersion_imag
_atom_type_scat_source
Mo Mo -1.6832 0.6857 'International Tables Vol C Tables 4.2.6.8 and 6.1.1.4'
O O 0.0106 0.0060 'International Tables Vol C Tables 4.2.6.8 and 6.1.1.4'
C C 0.0033 0.0016 'International Tables Vol C Tables 4.2.6.8 and 6.1.1.4'
H H 0.0000 0.0000 'International Tables Vol C Tables 4.2.6.8 and 6.1.1.4'
S S 0.1246 0.1234 'International Tables Vol C Tables 4.2.6.8 and 6.1.1.4'
N N 0.0061 0.0033 'International Tables Vol C Tables 4.2.6.8 and 6.1.1.4'

loop_
_geom_angle_atom_site_label_1
_geom_angle_atom_site_label_2
_geom_angle_atom_site_label_3
_geom_angle
_geom_angle_site_symmetry_1
_geom_angle_site_symmetry_3
_geom_angle_publ_flag
O1 Mo1 O23 104.3(2) . . ?
O1 Mo1 O24 102.9(2) . . ?
O23 Mo1 O24 95.45(19) . . ?
O1 Mo1 O39 97.2(2) . 12_655 ?
O23 Mo1 O39 86.08(18) . 12_655 ?
O24 Mo1 O39 158.7(2) . 12_655 ?
O1 Mo1 O37 96.5(2) . 12_655 ?
O23 Mo1 O37 158.06(19) . 12_655 ?
O24 Mo1 O37 86.62(18) . 12_655 ?
O39 Mo1 O37 84.32(17) 12_655 12_655 ?
O1 Mo1 O25 173.87(19) . . ?
O23 Mo1 O25 80.2(2) . . ?
O24 Mo1 O25 80.5(2) . . ?
O39 Mo1 O25 78.8(2) 12_655 . ?
O37 Mo1 O25 78.6(2) 12_655 . ?
O1 Mo1 Mo2 100.10(14) . . ?
O23 Mo1 Mo2 48.51(13) . . ?
O24 Mo1 Mo2 48.64(13) . . ?
O39 Mo1 Mo2 134.09(12) 12_655 . ?
O37 Mo1 Mo2 134.66(12) 12_655 . ?
O25 Mo1 Mo2 85.99(13) . . ?
O2 Mo2 O23 104.2(2) . . ?
O2 Mo2 O24 103.5(2) . . ?
O23 Mo2 O24 95.67(19) . . ?
O2 Mo2 O27 96.9(2) . . ?
O23 Mo2 O27 86.07(17) . . ?
O24 Mo2 O27 158.4(2) . . ?
O2 Mo2 O31 97.0(2) . . ?
O23 Mo2 O31 157.7(2) . . ?
O24 Mo2 O31 85.81(18) . . ?
O27 Mo2 O31 84.66(17) . . ?
O2 Mo2 O26 173.8(2) . . ?
O23 Mo2 O26 80.0(2) . . ?
O24 Mo2 O26 80.3(2) . . ?
O27 Mo2 O26 78.8(2) . . ?
O31 Mo2 O26 78.3(2) . . ?
O2 Mo2 Mo1 100.49(16) . . ?
O23 Mo2 Mo1 48.52(13) . . ?
O24 Mo2 Mo1 48.86(13) . . ?
O27 Mo2 Mo1 134.06(12) . . ?
O31 Mo2 Mo1 134.01(13) . . ?
O26 Mo2 Mo1 85.72(12) . . ?
O3 Mo3 O29 103.0(2) . . ?
O3 Mo3 O27 102.4(2) . . ?
O29 Mo3 O27 104.8(2) . . ?
O3 Mo3 O34 97.2(2) . . ?
O29 Mo3 O34 89.87(19) . . ?
O27 Mo3 O34 152.1(2) . . ?
O3 Mo3 O30 96.4(2) . . ?
O29 Mo3 O30 153.2(2) . . ?
O27 Mo3 O30 88.71(19) . . ?
O34 Mo3 O30 69.27(17) . . ?
O3 Mo3 O28 173.8(2) . . ?
O29 Mo3 O28 81.2(2) . . ?
O27 Mo3 O28 80.7(2) . . ?
O34 Mo3 O28 78.20(18) . . ?
O30 Mo3 O28 78.17(17) . . ?
O4 Mo4 O35 103.0(2) . . ?
O4 Mo4 O37 102.2(2) . . ?
O35 Mo4 O37 104.5(2) . . ?
O4 Mo4 O34 96.1(2) . . ?
O35 Mo4 O34 90.22(19) . . ?
O37 Mo4 O34 152.99(19) . . ?
O4 Mo4 O38 96.1(2) . . ?
O35 Mo4 O38 153.2(2) . . ?
O37 Mo4 O38 89.33(18) . . ?
O34 Mo4 O38 68.98(16) . . ?
O4 Mo4 O36 172.9(2) . . ?
O35 Mo4 O36 81.6(2) . . ?
O37 Mo4 O36 81.57(19) . . ?
O34 Mo4 O36 78.33(17) . . ?
O38 Mo4 O36 77.84(17) . . ?
O5 Mo5 O46 104.0(2) . . ?
O5 Mo5 O39 102.9(2) . . ?
O46 Mo5 O39 104.1(2) . . ?
O5 Mo5 O41 97.90(19) . . ?
O46 Mo5 O41 89.88(19) . . ?
O39 Mo5 O41 151.1(2) . . ?
O5 Mo5 O38 96.9(2) . . ?
O46 Mo5 O38 152.29(19) . . ?
O39 Mo5 O38 88.60(18) . . ?
O41 Mo5 O38 69.06(16) . . ?
O5 Mo5 O40 173.3(2) . . ?
O46 Mo5 O40 80.64(19) . . ?
O39 Mo5 O40 80.35(19) . . ?
O41 Mo5 O40 77.08(16) . . ?
O38 Mo5 O40 77.28(16) . . ?
O6 Mo6 O45 103.3(2) . . ?
O6 Mo6 O44 102.6(2) . . ?
O45 Mo6 O44 105.1(2) . . ?
O6 Mo6 O41 96.6(2) . . ?
O45 Mo6 O41 89.37(19) . . ?
O44 Mo6 O41 152.4(2) . . ?
O6 Mo6 O33 96.1(2) . . ?
O45 Mo6 O33 152.7(2) . . ?
O44 Mo6 O33 88.8(2) . . ?
O41 Mo6 O33 69.34(17) . . ?
O6 Mo6 O43 174.0(2) . . ?
O45 Mo6 O43 80.9(2) . . ?
O44 Mo6 O43 80.2(2) . . ?
O41 Mo6 O43 78.99(17) . . ?
O33 Mo6 O43 78.49(18) . . ?
O7 Mo7 O31 103.4(2) . . ?
O7 Mo7 O32 102.6(2) . . ?
O31 Mo7 O32 103.8(2) . . ?
O7 Mo7 O30 97.7(2) . . ?
O31 Mo7 O30 89.53(19) . . ?
O32 Mo7 O30 152.2(2) . . ?
O7 Mo7 O33 96.8(2) . . ?
O31 Mo7 O33 152.8(2) . . ?
O32 Mo7 O33 89.04(19) . . ?
O30 Mo7 O33 69.72(16) . . ?
O7 Mo7 O84 173.9(2) . . ?
O31 Mo7 O84 80.3(2) . . ?
O32 Mo7 O84 81.0(2) . . ?
O30 Mo7 O84 77.36(17) . . ?
O33 Mo7 O84 78.18(17) . . ?
O8 Mo8 O38 98.58(19) . . ?
O8 Mo8 O34 98.57(19) . . ?
O38 Mo8 O34 71.07(16) . . ?
O8 Mo8 O30 98.65(19) . . ?
O38 Mo8 O30 140.57(17) . . ?
O34 Mo8 O30 71.45(16) . . ?
O8 Mo8 O41 98.17(19) . . ?
O38 Mo8 O41 71.38(16) . . ?
O34 Mo8 O41 140.66(17) . . ?
O30 Mo8 O41 139.78(16) . . ?
O8 Mo8 O33 98.0(2) . . ?
O38 Mo8 O33 140.53(17) . . ?
O34 Mo8 O33 140.47(17) . . ?
O30 Mo8 O33 70.70(16) . . ?
O41 Mo8 O33 70.95(16) . . ?
O8 Mo8 O42 179.8(2) . . ?
O38 Mo8 O42 81.25(17) . . ?
O34 Mo8 O42 81.28(17) . . ?
O30 Mo8 O42 81.43(17) . . ?
O41 Mo8 O42 81.87(16) . . ?
O33 Mo8 O42 82.24(17) . . ?
O9 Mo9 O48 103.3(2) . . ?
O9 Mo9 O47 103.5(2) . . ?
O48 Mo9 O47 95.86(19) . . ?
O9 Mo9 O46 96.8(2) . . ?
O48 Mo9 O46 158.5(2) . . ?
O47 Mo9 O46 86.77(18) . . ?
O9 Mo9 O45 96.7(2) . . ?
O48 Mo9 O45 85.33(18) . . ?
O47 Mo9 O45 158.9(2) . . ?
O46 Mo9 O45 84.73(17) . . ?
O9 Mo9 O49 173.4(2) . . ?
O48 Mo9 O49 81.9(2) . . ?
O47 Mo9 O49 79.7(2) . . ?
O46 Mo9 O49 77.52(19) . . ?
O45 Mo9 O49 79.6(2) . . ?
O9 Mo9 Mo10 100.58(16) . . ?
O48 Mo9 Mo10 48.65(13) . . ?
O47 Mo9 Mo10 48.67(13) . . ?
O46 Mo9 Mo10 134.77(13) . . ?
O45 Mo9 Mo10 133.37(12) . . ?
O49 Mo9 Mo10 85.86(12) . . ?
O10 Mo10 O48 103.7(2) . . ?
O10 Mo10 O47 103.3(2) . . ?
O48 Mo10 O47 95.18(19) . . ?
O10 Mo10 O51 96.5(2) . . ?
O48 Mo10 O51 158.7(2) . . ?
O47 Mo10 O51 86.66(18) . . ?
O10 Mo10 O52 97.4(2) . . ?
O48 Mo10 O52 85.47(18) . . ?
O47 Mo10 O52 158.5(2) . . ?
O51 Mo10 O52 85.24(18) . . ?
O10 Mo10 O50 173.6(2) . . ?
O48 Mo10 O50 81.2(2) . . ?
O47 Mo10 O50 80.2(2) . . ?
O51 Mo10 O50 78.3(2) . . ?
O52 Mo10 O50 78.7(2) . . ?
O10 Mo10 Mo9 100.70(16) . . ?
O48 Mo10 Mo9 48.30(13) . . ?
O47 Mo10 Mo9 48.32(13) . . ?
O51 Mo10 Mo9 134.33(12) . . ?
O52 Mo10 Mo9 133.09(13) . . ?
O50 Mo10 Mo9 85.66(12) . . ?
O11 Mo11 O54 104.0(2) . . ?
O11 Mo11 O53 104.4(2) . . ?
O54 Mo11 O53 95.30(19) . . ?
O11 Mo11 O73 95.7(2) . 2_765 ?
O54 Mo11 O73 159.16(19) . 2_765 ?
O53 Mo11 O73 85.92(19) . 2_765 ?
O11 Mo11 O74 96.7(2) . 2_765 ?
O54 Mo11 O74 86.10(19) . 2_765 ?
O53 Mo11 O74 157.84(19) . 2_765 ?
O73 Mo11 O74 85.16(19) 2_765 2_765 ?
O11 Mo11 O55 172.9(2) . . ?
O54 Mo11 O55 80.6(2) . . ?
O53 Mo11 O55 80.3(2) . . ?
O73 Mo11 O55 79.1(2) 2_765 . ?
O74 Mo11 O55 78.2(2) 2_765 . ?
O11 Mo11 Mo12 100.81(18) . . ?
O54 Mo11 Mo12 48.54(13) . . ?
O53 Mo11 Mo12 48.51(13) . . ?
O73 Mo11 Mo12 134.03(13) 2_765 . ?
O74 Mo11 Mo12 134.05(13) 2_765 . ?
O55 Mo11 Mo12 86.28(13) . . ?
O12 Mo12 O54 104.4(2) . . ?
O12 Mo12 O53 104.5(2) . . ?
O54 Mo12 O53 95.22(19) . . ?
O12 Mo12 O57 96.3(2) . . ?
O54 Mo12 O57 158.15(19) . . ?
O53 Mo12 O57 86.12(18) . . ?
O12 Mo12 O58 96.4(2) . . ?
O54 Mo12 O58 85.77(19) . . ?
O53 Mo12 O58 158.10(18) . . ?
O57 Mo12 O58 85.09(18) . . ?
O12 Mo12 O56 173.4(2) . . ?
O54 Mo12 O56 79.9(2) . . ?
O53 Mo12 O56 79.8(2) . . ?
O57 Mo12 O56 78.9(2) . . ?
O58 Mo12 O56 78.8(2) . . ?
O12 Mo12 Mo11 101.20(17) . . ?
O54 Mo12 Mo11 48.29(14) . . ?
O53 Mo12 Mo11 48.68(13) . . ?
O57 Mo12 Mo11 134.24(13) . . ?
O58 Mo12 Mo11 133.52(13) . . ?
O56 Mo12 Mo11 85.38(13) . . ?
O13 Mo13 O52 103.0(2) . . ?
O13 Mo13 O57 101.5(2) . . ?
O52 Mo13 O57 104.4(2) . . ?
O13 Mo13 O61 96.5(2) . . ?
O52 Mo13 O61 89.73(19) . . ?
O57 Mo13 O61 153.8(2) . . ?
O13 Mo13 O59 96.2(2) . . ?
O52 Mo13 O59 153.0(2) . . ?
O57 Mo13 O59 89.90(19) . . ?
O61 Mo13 O59 69.24(17) . . ?
O13 Mo13 O60 173.8(2) . . ?
O52 Mo13 O60 81.3(2) . . ?
O57 Mo13 O60 81.6(2) . . ?
O61 Mo13 O60 78.83(17) . . ?
O59 Mo13 O60 78.24(16) . . ?
O14 Mo14 O63 102.9(2) . . ?
O14 Mo14 O51 103.3(2) . . ?
O63 Mo14 O51 103.5(2) . . ?
O14 Mo14 O61 97.8(2) . . ?
O63 Mo14 O61 151.8(2) . . ?
O51 Mo14 O61 90.04(19) . . ?
O14 Mo14 O64 96.8(2) . . ?
O63 Mo14 O64 89.06(19) . . ?
O51 Mo14 O64 153.11(19) . . ?
O61 Mo14 O64 69.46(17) . . ?
O14 Mo14 O62 173.5(2) . . ?
O63 Mo14 O62 80.95(19) . . ?
O51 Mo14 O62 80.62(18) . . ?
O61 Mo14 O62 76.91(16) . . ?
O64 Mo14 O62 77.95(16) . . ?
O15 Mo15 O70 103.3(2) . . ?
O15 Mo15 O69 103.0(2) . . ?
O70 Mo15 O69 103.9(2) . . ?
O15 Mo15 O64 97.3(2) . . ?
O70 Mo15 O64 152.3(2) . . ?
O69 Mo15 O64 89.08(19) . . ?
O15 Mo15 O66 97.2(2) . . ?
O70 Mo15 O66 89.7(2) . . ?
O69 Mo15 O66 152.12(19) . . ?
O64 Mo15 O66 69.28(17) . . ?
O15 Mo15 O68 173.9(2) . . ?
O70 Mo15 O68 80.24(19) . . ?
O69 Mo15 O68 80.79(18) . . ?
O64 Mo15 O68 77.83(16) . . ?
O66 Mo15 O68 77.67(16) . . ?
O16 Mo16 O80 103.5(2) . . ?
O16 Mo16 O81 104.1(2) . . ?
O80 Mo16 O81 95.1(2) . . ?
O16 Mo16 O71 96.2(2) . . ?
O80 Mo16 O71 159.19(19) . . ?
O81 Mo16 O71 86.44(19) . . ?
O16 Mo16 O70 96.5(2) . . ?
O80 Mo16 O70 86.23(18) . . ?
O81 Mo16 O70 158.4(2) . . ?
O71 Mo16 O70 84.89(18) . . ?
O16 Mo16 O82 173.5(2) . . ?
O80 Mo16 O82 80.3(2) . . ?
O81 Mo16 O82 80.5(2) . . ?
O71 Mo16 O82 79.5(2) . . ?
O70 Mo16 O82 78.4(2) . . ?
O16 Mo16 Mo22 100.61(16) . . ?
O80 Mo16 Mo22 48.60(13) . . ?
O81 Mo16 Mo22 48.13(14) . . ?
O71 Mo16 Mo22 134.11(13) . . ?
O70 Mo16 Mo22 134.22(12) . . ?
O82 Mo16 Mo22 85.82(13) . . ?
O17 Mo17 O71 102.9(2) . . ?
O17 Mo17 O73 102.2(2) . . ?
O71 Mo17 O73 104.7(2) . . ?
O17 Mo17 O66 96.4(2) . . ?
O71 Mo17 O66 89.09(19) . . ?
O73 Mo17 O66 153.47(19) . . ?
O17 Mo17 O67 96.2(2) . . ?
O71 Mo17 O67 152.80(19) . . ?
O73 Mo17 O67 89.8(2) . . ?
O66 Mo17 O67 69.45(17) . . ?
O17 Mo17 O72 172.6(2) . . ?
O71 Mo17 O72 82.23(19) . . ?
O73 Mo17 O72 81.34(19) . . ?
O66 Mo17 O72 78.17(16) . . ?
O67 Mo17 O72 77.25(16) . . ?
O18 Mo18 O58 103.2(2) . . ?
O18 Mo18 O74 103.0(2) . . ?
O58 Mo18 O74 103.9(2) . . ?
O18 Mo18 O67 96.8(2) . . ?
O58 Mo18 O67 152.24(19) . . ?
O74 Mo18 O67 89.9(2) . . ?
O18 Mo18 O59 96.8(2) . . ?
O58 Mo18 O59 89.36(19) . . ?
O74 Mo18 O59 152.70(19) . . ?
O67 Mo18 O59 69.10(17) . . ?
O18 Mo18 O75 173.4(2) . . ?
O58 Mo18 O75 80.67(19) . . ?
O74 Mo18 O75 81.0(2) . . ?
O67 Mo18 O75 77.82(17) . . ?
O59 Mo18 O75 77.69(17) . . ?
O19 Mo19 O59 98.2(2) . . ?
O19 Mo19 O61 98.6(2) . . ?
O59 Mo19 O61 71.67(16) . . ?
O19 Mo19 O64 98.3(2) . . ?
O59 Mo19 O64 141.09(17) . . ?
O61 Mo19 O64 71.18(16) . . ?
O19 Mo19 O67 98.7(2) . . ?
O59 Mo19 O67 70.71(17) . . ?
O61 Mo19 O67 140.35(17) . . ?
O64 Mo19 O67 140.07(17) . . ?
O19 Mo19 O66 98.72(19) . . ?
O59 Mo19 O66 139.77(18) . . ?
O61 Mo19 O66 140.22(16) . . ?
O64 Mo19 O66 71.05(17) . . ?
O67 Mo19 O66 70.82(17) . . ?
O19 Mo19 O65 179.6(2) . . ?
O59 Mo19 O65 82.18(16) . . ?
O61 Mo19 O65 81.38(16) . . ?
O64 Mo19 O65 81.27(16) . . ?
O67 Mo19 O65 81.58(16) . . ?
O66 Mo19 O65 81.04(15) . . ?
O20 Mo20 O76 104.3(2) . . ?
O20 Mo20 O77 103.8(2) . . ?
O76 Mo20 O77 94.92(18) . . ?
O20 Mo20 O69 97.0(2) . . ?
O76 Mo20 O69 157.66(19) . . ?
O77 Mo20 O69 86.39(17) . . ?
O20 Mo20 O63 97.2(2) . . ?
O76 Mo20 O63 86.02(18) . . ?
O77 Mo20 O63 158.08(19) . . ?
O69 Mo20 O63 84.68(18) . . ?
O20 Mo20 O78 174.2(2) . . ?
O76 Mo20 O78 79.6(2) . . ?
O77 Mo20 O78 79.93(19) . . ?
O69 Mo20 O78 78.67(19) . . ?
O63 Mo20 O78 78.7(2) . . ?
O20 Mo20 Mo21 100.44(16) . . ?
O76 Mo20 Mo21 48.26(13) . . ?
O77 Mo20 Mo21 48.43(13) . . ?
O69 Mo20 Mo21 134.21(12) . . ?
O63 Mo20 Mo21 133.74(13) . . ?
O78 Mo20 Mo21 85.35(12) . . ?
O21 Mo21 O76 103.8(2) . . ?
O21 Mo21 O77 103.2(2) . . ?
O76 Mo21 O77 95.63(18) . . ?
O21 Mo21 O29 97.2(2) . 11_565 ?
O76 Mo21 O29 86.38(18) . 11_565 ?
O77 Mo21 O29 158.32(19) . 11_565 ?
O21 Mo21 O35 97.1(2) . 11_565 ?
O76 Mo21 O35 158.22(19) . 11_565 ?
O77 Mo21 O35 85.65(17) . 11_565 ?
O29 Mo21 O35 84.72(17) 11_565 11_565 ?
O21 Mo21 O79 174.4(2) . . ?
O76 Mo21 O79 79.9(2) . . ?
O77 Mo21 O79 80.4(2) . . ?
O29 Mo21 O79 78.8(2) 11_565 . ?
O35 Mo21 O79 78.9(2) 11_565 . ?
O21 Mo21 Mo20 99.62(16) . . ?
O76 Mo21 Mo20 48.69(13) . . ?
O77 Mo21 Mo20 48.73(13) . . ?
O29 Mo21 Mo20 134.57(13) 11_565 . ?
O35 Mo21 Mo20 133.87(12) 11_565 . ?
O79 Mo21 Mo20 85.94(12) . . ?
O22 Mo22 O81 104.3(2) . . ?
O22 Mo22 O80 103.8(2) . . ?
O81 Mo22 O80 95.3(2) . . ?
O22 Mo22 O32 96.6(2) . 3_675 ?
O81 Mo22 O32 158.2(2) . 3_675 ?
O80 Mo22 O32 85.34(18) . 3_675 ?
O22 Mo22 O44 96.7(2) . 3_675 ?
O81 Mo22 O44 86.67(19) . 3_675 ?
O80 Mo22 O44 158.2(2) . 3_675 ?
O32 Mo22 O44 85.00(18) 3_675 3_675 ?
O22 Mo22 O83 173.2(2) . . ?
O81 Mo22 O83 79.8(2) . . ?
O80 Mo22 O83 81.0(2) . . ?
O32 Mo22 O83 78.9(2) 3_675 . ?
O44 Mo22 O83 77.9(2) 3_675 . ?
O22 Mo22 Mo16 100.99(16) . . ?
O81 Mo22 Mo16 48.56(14) . . ?
O80 Mo22 Mo16 48.32(13) . . ?
O32 Mo22 Mo16 133.06(13) 3_675 . ?
O44 Mo22 Mo16 134.60(13) 3_675 . ?
O83 Mo22 Mo16 85.79(13) . . ?
O27 M3' O28 100.9(4) . . ?
O27 M3' O29 105.0(4) . . ?
O28 M3' O29 99.9(4) . . ?
O27 M3' O30 90.8(3) . . ?
O28 M3' O30 95.0(3) . . ?
O29 M3' O30 155.7(4) . . ?
O27 M3' O34 156.9(4) . . ?
O28 M3' O34 94.1(4) . . ?
O29 M3' O34 89.5(3) . . ?
O30 M3' O34 70.3(3) . . ?
O27 M3' O3 83.1(3) . . ?
O28 M3' O3 174.6(4) . . ?
O29 M3' O3 82.4(3) . . ?
O30 M3' O3 81.3(3) . . ?
O34 M3' O3 81.0(3) . . ?
O37 M4' O36 100.9(4) . . ?
O37 M4' O35 103.4(4) . . ?
O36 M4' O35 98.8(4) . . ?
O37 M4' O38 92.2(3) . . ?
O36 M4' O38 94.9(3) . . ?
O35 M4' O38 156.8(4) . . ?
O37 M4' O34 158.3(4) . . ?
O36 M4' O34 94.0(3) . . ?
O35 M4' O34 89.6(3) . . ?
O38 M4' O34 70.8(3) . . ?
O37 M4' O4 83.5(3) . . ?
O36 M4' O4 174.9(4) . . ?
O35 M4' O4 82.6(3) . . ?
O38 M4' O4 82.3(3) . . ?
O34 M4' O4 81.0(3) . . ?
O39 M5' O40 102.5(4) . . ?
O39 M5' O46 104.9(4) . . ?
O40 M5' O46 101.0(4) . . ?
O39 M5' O38 90.6(3) . . ?
O40 M5' O38 94.9(3) . . ?
O46 M5' O38 154.6(4) . . ?
O39 M5' O41 155.7(4) . . ?
O40 M5' O41 93.6(3) . . ?
O46 M5' O41 89.5(3) . . ?
O38 M5' O41 69.7(2) . . ?
O39 M5' O5 82.3(3) . . ?
O40 M5' O5 173.3(4) . . ?
O46 M5' O5 82.0(3) . . ?
O38 M5' O5 80.3(3) . . ?
O41 M5' O5 80.4(3) . . ?
O44 M6' O45 104.4(4) . . ?
O44 M6' O43 99.6(4) . . ?
O45 M6' O43 98.4(4) . . ?
O44 M6' O33 91.7(4) . . ?
O45 M6' O33 156.3(4) . . ?
O43 M6' O33 95.8(3) . . ?
O44 M6' O41 158.5(4) . . ?
O45 M6' O41 88.9(3) . . ?
O43 M6' O41 95.0(3) . . ?
O33 M6' O41 71.0(3) . . ?
O44 M6' O6 83.8(3) . . ?
O45 M6' O6 82.7(3) . . ?
O43 M6' O6 176.1(4) . . ?
O33 M6' O6 82.0(3) . . ?
O41 M6' O6 81.2(3) . . ?
O84 M7' O32 106.0(3) . . ?
O84 M7' O31 103.4(3) . . ?
O32 M7' O31 103.3(3) . . ?
O84 M7' O33 98.2(3) . . ?
O32 M7' O33 89.8(2) . . ?
O31 M7' O33 150.4(3) . . ?
O84 M7' O30 96.2(3) . . ?
O32 M7' O30 151.7(3) . . ?
O31 M7' O30 88.1(2) . . ?
O33 M7' O30 69.5(2) . . ?
O84 M7' O7 173.2(3) . . ?
O32 M7' O7 79.5(3) . . ?
O31 M7' O7 78.9(3) . . ?
O33 M7' O7 77.5(2) . . ?
O30 M7' O7 77.5(2) . . ?
O60 M13' O57 104.0(3) . . ?
O60 M13' O52 101.9(3) . . ?
O57 M13' O52 102.7(3) . . ?
O60 M13' O59 97.3(3) . . ?
O57 M13' O59 91.4(2) . . ?
O52 M13' O59 152.5(3) . . ?
O60 M13' O61 96.6(3) . . ?
O57 M13' O61 153.9(3) . . ?
O52 M13' O61 88.4(2) . . ?
O59 M13' O61 70.0(2) . . ?
O60 M13' O13 174.9(3) . . ?
O57 M13' O13 80.1(2) . . ?
O52 M13' O13 79.9(2) . . ?
O59 M13' O13 79.4(2) . . ?
O61 M13' O13 78.7(2) . . ?
O62 M14' O51 103.4(3) . . ?
O62 M14' O63 102.9(3) . . ?
O51 M14' O63 104.1(3) . . ?
O62 M14' O61 94.9(3) . . ?
O51 M14' O61 91.2(3) . . ?
O63 M14' O61 152.9(4) . . ?
O62 M14' O64 95.2(3) . . ?
O51 M14' O64 154.3(4) . . ?
O63 M14' O64 88.5(3) . . ?
O61 M14' O64 69.5(2) . . ?
O62 M14' O14 172.9(3) . . ?
O51 M14' O14 81.5(3) . . ?
O63 M14' O14 80.6(3) . . ?
O61 M14' O14 79.7(3) . . ?
O64 M14' O14 78.5(2) . . ?
O70 M15' O69 104.1(5) . . ?
O70 M15' O68 98.4(5) . . ?
O69 M15' O68 98.0(5) . . ?
O70 M15' O66 92.1(5) . . ?
O69 M15' O66 158.3(6) . . ?
O68 M15' O66 93.6(4) . . ?
O70 M15' O64 160.3(6) . . ?
O69 M15' O64 89.9(4) . . ?
O68 M15' O64 93.2(4) . . ?
O66 M15' O64 71.2(3) . . ?
O70 M15' O15 84.9(4) . . ?
O69 M15' O15 84.0(4) . . ?
O68 M15' O15 175.6(6) . . ?
O66 M15' O15 83.3(4) . . ?
O64 M15' O15 82.8(4) . . ?
O58 M18' O75 101.1(4) . . ?
O58 M18' O74 104.3(4) . . ?
O75 M18' O74 100.9(4) . . ?
O58 M18' O59 90.6(3) . . ?
O75 M18' O59 94.7(4) . . ?
O74 M18' O59 155.8(5) . . ?
O58 M18' O67 156.1(4) . . ?
O75 M18' O67 94.4(3) . . ?
O74 M18' O67 90.3(3) . . ?
O59 M18' O67 70.0(3) . . ?
O58 M18' O18 82.9(3) . . ?
O75 M18' O18 174.0(4) . . ?
O74 M18' O18 82.4(3) . . ?
O59 M18' O18 80.7(3) . . ?
O67 M18' O18 80.4(3) . . ?
Mo2 O23 Mo1 82.97(17) . . ?
Mo2 O24 Mo1 82.51(18) . . ?
C1 O25 Mo1 119.8(6) . . ?
C1A O25 Mo1 118.9(6) . . ?
C1A O26 Mo2 121.8(7) . . ?
C1 O26 Mo2 121.3(6) . . ?
M3' O27 Mo2 151.1(3) . . ?
Mo3 O27 Mo2 155.7(3) . . ?
Mo3 O29 Mo21 155.5(3) . 12_655 ?
Mo8 O30 Mo7 108.71(18) . . ?
Mo8 O30 M3' 109.2(3) . . ?
Mo8 O30 M7' 109.2(2) . . ?
M3' O30 M7' 134.8(3) . . ?
Mo8 O30 Mo3 107.76(19) . . ?
Mo7 O30 Mo3 140.7(2) . . ?
Mo7 O31 Mo2 155.3(3) . . ?
M7' O31 Mo2 149.7(3) . . ?
Mo7 O32 Mo22 155.3(3) . 2_765 ?
M6' O33 Mo8 109.4(3) . . ?
M6' O33 M7' 133.7(3) . . ?
Mo8 O33 M7' 109.5(2) . . ?
Mo8 O33 Mo7 107.87(19) . . ?
Mo8 O33 Mo6 108.26(19) . . ?
Mo7 O33 Mo6 141.6(2) . . ?
Mo8 O34 M4' 108.1(3) . . ?
Mo8 O34 Mo4 108.80(19) . . ?
Mo8 O34 M3' 108.8(3) . . ?
M4' O34 M3' 137.7(3) . . ?
Mo8 O34 Mo3 108.65(19) . . ?
Mo4 O34 Mo3 140.2(2) . . ?
Mo4 O35 Mo21 155.2(2) . 12_655 ?
M4' O37 Mo1 148.7(3) . 11_565 ?
Mo4 O37 Mo1 155.9(3) . 11_565 ?
M4' O38 Mo8 109.8(3) . . ?
M4' O38 M5' 135.0(3) . . ?
Mo8 O38 M5' 110.1(2) . . ?
Mo8 O38 Mo5 108.37(19) . . ?
Mo8 O38 Mo4 108.47(18) . . ?
Mo5 O38 Mo4 140.4(2) . . ?
M5' O39 Mo1 150.4(3) . 11_565 ?
Mo5 O39 Mo1 156.8(3) . 11_565 ?
Mo8 O41 M6' 108.2(3) . . ?
Mo8 O41 Mo6 108.97(19) . . ?
Mo8 O41 M5' 108.4(2) . . ?
M6' O41 M5' 137.5(3) . . ?
Mo8 O41 Mo5 108.00(19) . . ?
Mo6 O41 Mo5 140.5(2) . . ?
Mo6 O44 Mo22 155.6(3) . 2_765 ?
Mo6 O45 Mo9 155.9(3) . . ?
M6' O45 Mo9 152.1(3) . . ?
Mo5 O46 Mo9 154.7(3) . . ?
M5' O46 Mo9 149.5(3) . . ?
Mo9 O47 Mo10 83.01(17) . . ?
Mo9 O48 Mo10 83.05(17) . . ?
C5A O49 Mo9 119.1(8) . . ?
C5 O49 Mo9 121.4(6) . . ?
C5A O50 Mo10 119.8(8) . . ?
C5 O50 Mo10 121.2(6) . . ?
M14' O51 Mo10 147.8(3) . . ?
Mo14 O51 Mo10 154.7(3) . . ?
Mo13 O52 Mo10 155.3(3) . . ?
M13' O52 Mo10 150.1(3) . . ?
Mo12 O53 Mo11 82.81(17) . . ?
Mo11 O54 Mo12 83.16(18) . . ?
C9 O55 Mo11 120.8(6) . . ?
C9A O55 Mo11 119.2(7) . . ?
C9A O56 Mo12 120.9(7) . . ?
C9 O56 Mo12 121.9(6) . . ?
M13' O57 Mo12 147.5(3) . . ?
Mo13 O57 Mo12 154.9(3) . . ?
M18' O58 Mo12 150.4(3) . . ?
Mo18 O58 Mo12 156.1(3) . . ?
Mo19 O59 M18' 109.9(3) . . ?
Mo19 O59 M13' 109.5(2) . . ?
M18' O59 M13' 133.4(3) . . ?
Mo19 O59 Mo18 108.78(19) . . ?
Mo19 O59 Mo13 108.2(2) . . ?
Mo18 O59 Mo13 140.9(2) . . ?
Mo19 O61 M14' 110.2(2) . . ?
Mo19 O61 Mo14 108.53(19) . . ?
Mo19 O61 Mo13 108.47(19) . . ?
Mo14 O61 Mo13 140.6(2) . . ?
Mo19 O61 M13' 107.9(2) . . ?
M14' O61 M13' 134.2(3) . . ?
Mo14 O63 Mo20 155.7(3) . . ?
M14' O63 Mo20 149.9(3) . . ?
Mo19 O64 M15' 108.6(3) . . ?
Mo19 O64 Mo15 108.57(19) . . ?
Mo19 O64 Mo14 107.9(2) . . ?
Mo15 O64 Mo14 141.1(2) . . ?
Mo19 O64 M14' 108.4(2) . . ?
M15' O64 M14' 137.1(4) . . ?
M15' O66 Mo19 109.0(3) . . ?
M15' O66 Mo17 142.7(3) . . ?
Mo19 O66 Mo17 108.27(19) . . ?
Mo19 O66 Mo15 108.2(2) . . ?
Mo17 O66 Mo15 140.6(2) . . ?
Mo19 O67 M18' 109.1(3) . . ?
Mo19 O67 Mo18 108.4(2) . . ?
Mo19 O67 Mo17 108.2(2) . . ?
M18' O67 Mo17 142.6(3) . . ?
Mo18 O67 Mo17 140.3(2) . . ?
Mo15 O69 Mo20 155.9(3) . . ?
M15' O69 Mo20 150.7(4) . . ?
M15' O70 Mo16 150.1(4) . . ?
Mo15 O70 Mo16 154.2(3) . . ?
Mo17 O71 Mo16 156.6(3) . . ?
Mo17 O73 Mo11 155.3(3) . 3_675 ?
Mo18 O74 Mo11 154.6(3) . 3_675 ?
M18' O74 Mo11 150.8(3) . 3_675 ?
Mo21 O76 Mo20 83.04(17) . . ?
Mo21 O77 Mo20 82.84(17) . . ?
C13 O78 Mo20 120.5(6) . . ?
C13A O78 Mo20 120.6(6) . . ?
C13 O79 Mo21 121.4(6) . . ?
C13A O79 Mo21 120.8(6) . . ?
Mo16 O80 Mo22 83.08(18) . . ?
Mo22 O81 Mo16 83.30(19) . . ?
C17A O82 Mo16 122.0(7) . . ?
C17 O82 Mo16 119.7(6) . . ?
C17 O83 Mo22 120.7(6) . . ?
C17A O83 Mo22 121.4(6) . . ?
O26 C1 O25 117.4(9) . . ?
O26 C1 C2 119.8(10) . . ?
O25 C1 C2 117.9(10) . . ?
C3 C2 C1 116.6(18) . . ?
C4 C3 C2 115(4) . . ?
O50 C5 O49 118.7(9) . . ?
O50 C5 C6 118.0(10) . . ?
O49 C5 C6 118.1(10) . . ?
C7 C6 C5 120.5(16) . . ?
C8 C7 C6 156(4) . . ?
C7 C8 C20 145(6) . 2_765 ?
O56 C9 O55 119.3(10) . . ?
O56 C9 C10 120.2(11) . . ?
O55 C9 C10 117.9(11) . . ?
C11 C10 C9 117.4(17) . . ?
C12 C11 C10 131(6) . . ?
O79 C13 O78 119.9(10) . . ?
O79 C13 C14 120.7(11) . . ?
O78 C13 C14 117.7(11) . . ?
C15 C14 C13 166(6) . . ?
C16 C15 C14 170(10) . . ?
O83 C17 O82 116.0(10) . . ?
O83 C17 C18 118.9(11) . . ?
O82 C17 C18 117.7(11) . . ?
C19 C18 C17 130(2) . . ?
C20 C19 C18 142(5) . . ?
C19 C20 C8 123(6) . 3_675 ?
O26 C1A O25 118.7(11) . . ?
O26 C1A C2A 123.0(13) . . ?
O25 C1A C2A 113.3(12) . . ?
C1A C2A C3A 114(3) . . ?
C4A C3A C2A 143(7) . . ?
O50 C5A O49 120.1(13) . . ?
O50 C5A C6A 120.2(15) . . ?
O49 C5A C6A 118.2(14) . . ?
C7A C6A C5A 114.4(19) . . ?
C8A C7A C6A 157(4) . . ?
O56 C9A O55 119.2(11) . . ?
O56 C9A C10A 117.3(13) . . ?
O55 C9A C10A 116.8(12) . . ?
C9A C10A C11A 116(2) . . ?
C12A C11A C10A 105(4) . . ?
O78 C13A O79 117.6(10) . . ?
O78 C13A C14A 119.0(12) . . ?
O79 C13A C14A 118.4(12) . . ?
C15A C14A C13A 122.0(16) . . ?
C16A C15A C14A 124(3) . . ?
O82 C17A O83 118.1(11) . . ?
O82 C17A C18A 120.7(13) . . ?
O83 C17A C18A 118.4(13) . . ?
C19A C18A C17A 114.5(19) . . ?
C20A C19A C18A 101(4) . . ?
C3B C4B C16B 142(4) . 12_655 ?
C15B C16B C4B 94(8) . 11_565 ?

loop_
_geom_bond_atom_site_label_1
_geom_bond_atom_site_label_2
_geom_bond_distance
_geom_bond_site_symmetry_2
_geom_bond_publ_flag
Mo1 O1 1.691(4) . ?
Mo1 O23 1.940(4) . ?
Mo1 O24 1.953(5) . ?
Mo1 O39 2.037(4) 12_655 ?
Mo1 O37 2.043(4) 12_655 ?
Mo1 O25 2.324(5) . ?
Mo1 Mo2 2.5706(7) . ?
Mo2 O2 1.667(5) . ?
Mo2 O23 1.940(4) . ?
Mo2 O24 1.946(5) . ?
Mo2 O27 2.030(4) . ?
Mo2 O31 2.036(5) . ?
Mo2 O26 2.320(5) . ?
Mo3 O3 1.684(5) . ?
Mo3 O29 1.785(4) . ?
Mo3 O27 1.796(4) . ?
Mo3 O34 2.053(4) . ?
Mo3 O30 2.073(4) . ?
Mo3 O28 2.383(5) . ?
Mo4 O4 1.696(5) . ?
Mo4 O35 1.772(4) . ?
Mo4 O37 1.792(4) . ?
Mo4 O34 2.043(4) . ?
Mo4 O38 2.064(4) . ?
Mo4 O36 2.375(5) . ?
Mo5 O5 1.671(4) . ?
Mo5 O46 1.787(4) . ?
Mo5 O39 1.791(4) . ?
Mo5 O41 2.057(4) . ?
Mo5 O38 2.063(4) . ?
Mo5 O40 2.416(4) . ?
Mo6 O6 1.703(5) . ?
Mo6 O45 1.766(4) . ?
Mo6 O44 1.792(5) . ?
Mo6 O41 2.045(4) . ?
Mo6 O33 2.060(4) . ?
Mo6 O43 2.398(5) . ?
Mo7 O7 1.682(5) . ?
Mo7 O31 1.786(5) . ?
Mo7 O32 1.811(4) . ?
Mo7 O30 2.028(4) . ?
Mo7 O33 2.045(4) . ?
Mo7 O84 2.393(5) . ?
Mo8 O8 1.669(4) . ?
Mo8 O38 1.994(4) . ?
Mo8 O34 2.007(4) . ?
Mo8 O30 2.009(4) . ?
Mo8 O41 2.010(4) . ?
Mo8 O33 2.014(4) . ?
Mo8 O42 2.343(4) . ?
Mo9 O9 1.680(4) . ?
Mo9 O48 1.937(4) . ?
Mo9 O47 1.938(5) . ?
Mo9 O46 2.048(4) . ?
Mo9 O45 2.055(4) . ?
Mo9 O49 2.322(5) . ?
Mo9 Mo10 2.5758(7) . ?
Mo10 O10 1.682(5) . ?
Mo10 O48 1.948(4) . ?
Mo10 O47 1.949(4) . ?
Mo10 O51 2.041(4) . ?
Mo10 O52 2.055(5) . ?
Mo10 O50 2.326(5) . ?
Mo11 O11 1.684(4) . ?
Mo11 O54 1.937(5) . ?
Mo11 O53 1.950(4) . ?
Mo11 O73 2.032(5) 2_765 ?
Mo11 O74 2.039(4) 2_765 ?
Mo11 O55 2.322(5) . ?
Mo11 Mo12 2.5766(8) . ?
Mo12 O12 1.674(4) . ?
Mo12 O54 1.945(5) . ?
Mo12 O53 1.945(5) . ?
Mo12 O57 2.037(5) . ?
Mo12 O58 2.041(4) . ?
Mo12 O56 2.326(5) . ?
Mo13 O13 1.693(5) . ?
Mo13 O52 1.771(5) . ?
Mo13 O57 1.800(5) . ?
Mo13 O61 2.059(4) . ?
Mo13 O59 2.067(4) . ?
Mo13 O60 2.363(4) . ?
Mo14 O14 1.691(5) . ?
Mo14 O63 1.788(4) . ?
Mo14 O51 1.799(4) . ?
Mo14 O61 2.045(4) . ?
Mo14 O64 2.054(4) . ?
Mo14 O62 2.418(4) . ?
Mo15 O15 1.682(4) . ?
Mo15 O70 1.787(5) . ?
Mo15 O69 1.790(4) . ?
Mo15 O64 2.051(4) . ?
Mo15 O66 2.060(4) . ?
Mo15 O68 2.408(4) . ?
Mo16 O16 1.682(4) . ?
Mo16 O80 1.938(5) . ?
Mo16 O81 1.944(5) . ?
Mo16 O71 2.036(5) . ?
Mo16 O70 2.054(4) . ?
Mo16 O82 2.322(5) . ?
Mo16 Mo22 2.5755(7) . ?
Mo17 O17 1.701(5) . ?
Mo17 O71 1.787(5) . ?
Mo17 O73 1.800(5) . ?
Mo17 O66 2.045(4) . ?
Mo17 O67 2.046(4) . ?
Mo17 O72 2.386(4) . ?
Mo18 O18 1.681(5) . ?
Mo18 O58 1.789(5) . ?
Mo18 O74 1.793(5) . ?
Mo18 O67 2.046(4) . ?
Mo18 O59 2.048(4) . ?
Mo18 O75 2.399(4) . ?
Mo19 O19 1.670(4) . ?
Mo19 O59 2.001(4) . ?
Mo19 O61 2.003(4) . ?
Mo19 O64 2.011(4) . ?
Mo19 O67 2.011(4) . ?
Mo19 O66 2.011(4) . ?
Mo19 O65 2.352(4) . ?
Mo20 O20 1.682(4) . ?
Mo20 O76 1.945(4) . ?
Mo20 O77 1.947(4) . ?
Mo20 O69 2.040(4) . ?
Mo20 O63 2.041(4) . ?
Mo20 O78 2.340(5) . ?
Mo20 Mo21 2.5700(7) . ?
Mo21 O21 1.682(5) . ?
Mo21 O76 1.932(4) . ?
Mo21 O77 1.938(4) . ?
Mo21 O29 2.042(4) 11_565 ?
Mo21 O35 2.049(4) 11_565 ?
Mo21 O79 2.320(5) . ?
Mo22 O22 1.671(5) . ?
Mo22 O81 1.931(5) . ?
Mo22 O80 1.946(5) . ?
Mo22 O32 2.023(5) 3_675 ?
Mo22 O44 2.039(5) 3_675 ?
Mo22 O83 2.322(5) . ?
M3' O27 1.768(8) . ?
M3' O28 1.787(8) . ?
M3' O29 1.808(8) . ?
M3' O30 2.031(7) . ?
M3' O34 2.044(7) . ?
M3' O3 2.279(8) . ?
M4' O37 1.775(7) . ?
M4' O36 1.803(7) . ?
M4' O35 1.817(8) . ?
M4' O38 1.992(7) . ?
M4' O34 2.022(7) . ?
M4' O4 2.265(7) . ?
M5' O39 1.756(7) . ?
M5' O40 1.777(8) . ?
M5' O46 1.802(7) . ?
M5' O38 2.031(7) . ?
M5' O41 2.056(7) . ?
M5' O5 2.309(8) . ?
M6' O44 1.767(8) . ?
M6' O45 1.806(8) . ?
M6' O43 1.819(7) . ?
M6' O33 1.993(8) . ?
M6' O41 2.026(8) . ?
M6' O6 2.278(7) . ?
M7' O84 1.668(6) . ?
M7' O32 1.795(6) . ?
M7' O31 1.815(6) . ?
M7' O33 2.036(6) . ?
M7' O30 2.048(5) . ?
M7' O7 2.408(7) . ?
M13' O60 1.698(6) . ?
M13' O57 1.796(6) . ?
M13' O52 1.817(6) . ?
M13' O59 2.026(5) . ?
M13' O61 2.063(6) . ?
M13' O13 2.356(6) . ?
M14' O62 1.750(7) . ?
M14' O51 1.777(7) . ?
M14' O63 1.796(7) . ?
M14' O61 2.029(6) . ?
M14' O64 2.066(6) . ?
M14' O14 2.360(7) . ?
M15' O70 1.769(11) . ?
M15' O69 1.802(10) . ?
M15' O68 1.856(10) . ?
M15' O66 2.002(10) . ?
M15' O64 2.014(10) . ?
M15' O15 2.230(10) . ?
M18' O58 1.776(8) . ?
M18' O75 1.785(8) . ?
M18' O74 1.797(8) . ?
M18' O59 2.020(8) . ?
M18' O67 2.030(8) . ?
M18' O18 2.293(8) . ?
O25 C1 1.330(13) . ?
O25 C1A 1.354(15) . ?
O26 C1A 1.242(15) . ?
O26 C1 1.285(13) . ?
O49 C5A 1.298(18) . ?
O49 C5 1.299(13) . ?
O50 C5A 1.278(17) . ?
O50 C5 1.296(13) . ?
O55 C9 1.304(14) . ?
O55 C9A 1.317(15) . ?
O56 C9A 1.278(15) . ?
O56 C9 1.290(14) . ?
O78 C13 1.293(14) . ?
O78 C13A 1.294(14) . ?
O79 C13 1.267(13) . ?
O79 C13A 1.298(14) . ?
O82 C17A 1.296(14) . ?
O82 C17 1.332(14) . ?
O83 C17 1.304(14) . ?
O83 C17A 1.311(14) . ?
C1 C2 1.521(14) . ?
C2 C3 1.491(19) . ?
C3 C4 1.32(2) . ?
C5 C6 1.520(13) . ?
C6 C7 1.519(18) . ?
C7 C8 1.31(2) . ?
C8 C20 1.35(7) 2_765 ?
C9 C10 1.505(14) . ?
C10 C11 1.491(18) . ?
C11 C12 1.31(2) . ?
C13 C14 1.555(15) . ?
C14 C15 1.51(2) . ?
C15 C16 1.31(2) . ?
C17 C18 1.500(14) . ?
C18 C19 1.484(19) . ?
C19 C20 1.32(2) . ?
C1A C2A 1.532(15) . ?
C2A C3A 1.53(2) . ?
C3A C4A 1.31(2) . ?
C4A C16A 1.48(7) 2_765 ?
C5A C6A 1.565(16) . ?
C6A C7A 1.492(18) . ?
C7A C8A 1.28(2) . ?
C9A C10A 1.507(15) . ?
C10A C11A 1.509(19) . ?
C11A C12A 1.30(2) . ?
C13A C14A 1.512(15) . ?
C14A C15A 1.456(17) . ?
C15A C16A 1.319(19) . ?
C17A C18A 1.535(16) . ?
C18A C19A 1.502(19) . ?
C19A C20A 1.30(2) . ?
C3B C4B 1.33(2) . ?
C4B C16B 1.79(7) 12_655 ?
C7B C8B 1.28(2) . ?
C11B C12B 1.29(2) . ?
C15B C16B 1.30(2) . ?
C19B C20B 1.289(19) . ?
C3C C4C 1.292(19) . ?
C7C C8C 1.30(2) . ?
C11C C12C 1.31(2) . ?
C15C C16C 1.29(2) . ?
C19C C20C 1.29(2) . ?
